data_1518366
loop_
_publ_author_name
'Kim, Sung Kuk'
'Lynch, Vincent M.'
'Hay, Benjamin P.'
'Kim, Jong Seung'
'Sessler, Jonathan L.'

_publ_section_title
;
 Ion pair-induced conformational motion in calix[4]arene-strapped
 calix[4]pyrroles
;
_journal_issue 2
_journal_name_full 'Chem. Sci.'
_journal_page_first 1404
_journal_paper_doi 10.1039/C4SC03272A
_journal_volume 6
_journal_year 2015
_chemical_formula_moiety 'C72 H72 N4 O6, Cs 1+, Cl 1-, C H4 O, C H Cl3'
_chemical_formula_sum 'C74 H77 Cl4 Cs N4 O7'
_chemical_formula_weight 1409.10
_chemical_name_systematic ksk1818
_space_group_crystal_system monoclinic
_space_group_IT_number 13
_space_group_name_Hall '-P 2yac'
_space_group_name_H-M_alt 'P 1 2/n 1'
_symmetry_space_group_name_Hall '-P 2yac'
_symmetry_space_group_name_H-M 'P 1 2/n 1'
_atom_sites_solution_hydrogens geom
_audit_block_doi 10.5517/cc13dwjx
_audit_creation_method SHELXL-2013
_audit_update_record
;
2014-09-21 deposited with the CCDC.
2014-12-02 downloaded from the CCDC.
;
_cell_angle_alpha 90
_cell_angle_beta 90.135(3)
_cell_angle_gamma 90
_cell_formula_units_Z 8
_cell_length_a 28.4416(13)
_cell_length_b 17.3237(8)
_cell_length_c 28.5922(14)
_cell_measurement_reflns_used 4168
_cell_measurement_temperature 153(2)
_cell_measurement_theta_max 16.7
_cell_measurement_theta_min 2.2
_cell_volume 14087.7(11)
_computing_cell_refinement 'Apex II release 2010, Bruker AXS, Inc.'
_computing_data_collection 'Apex II release 2010, Bruker AXS, Inc.'
_computing_data_reduction 'Apex II release 2010, Bruker AXS, Inc.'
_computing_molecular_graphics 'XP SHELXTL/PC, Siemens Analytical'
_computing_publication_material 'XL SHELXTL/Plus, Siemens Analytical'
_computing_structure_refinement 'Shelxl-2013, Sheldrick, G. M. 2013'
_computing_structure_solution
;

SIR97 - Altomare A., Burla M.C., Camalli M., Cascarano G.L., Giacovazzo C., 
Guagliardi A., Moliterni A.G.G., Polidori G.,Spagna R.
;
_diffrn_ambient_temperature 153(2)
_diffrn_measured_fraction_theta_full 0.963
_diffrn_measured_fraction_theta_max 0.989
_diffrn_measurement_device_type 'Nonius Kappa CCD with Bruker Apex II detector'
_diffrn_measurement_method '\w and \f-scans'
_diffrn_radiation_type MoK\a
_diffrn_radiation_wavelength 0.71073
_diffrn_reflns_av_R_equivalents 0.2210
_diffrn_reflns_av_unetI/netI 0.2928
_diffrn_reflns_Laue_measured_fraction_full 0.963
_diffrn_reflns_Laue_measured_fraction_max 0.989
_diffrn_reflns_limit_h_max 33
_diffrn_reflns_limit_h_min -30
_diffrn_reflns_limit_k_max 19
_diffrn_reflns_limit_k_min -20
_diffrn_reflns_limit_l_max 33
_diffrn_reflns_limit_l_min -33
_diffrn_reflns_number 90097
_diffrn_reflns_point_group_measured_fraction_full 0.963
_diffrn_reflns_point_group_measured_fraction_max 0.989
_diffrn_reflns_theta_full 25.242
_diffrn_reflns_theta_max 25.000
_diffrn_reflns_theta_min 1.009
_diffrn_source 'sealed tube'
_exptl_absorpt_coefficient_mu 0.732
_exptl_absorpt_correction_T_max 1.00
_exptl_absorpt_correction_T_min 0.792
_exptl_absorpt_correction_type multi-scan
_exptl_absorpt_process_details
;
SADABS. Apex II release 2010, Bruker AXS, Inc.
;
_exptl_crystal_colour colorless
_exptl_crystal_density_diffrn 1.329
_exptl_crystal_description plates
_exptl_crystal_F_000 5824
_exptl_crystal_size_max 0.22
_exptl_crystal_size_mid 0.16
_exptl_crystal_size_min 0.07
_refine_diff_density_max 2.636
_refine_diff_density_min -1.330
_refine_diff_density_rms 0.219
_refine_ls_extinction_method none
_refine_ls_goodness_of_fit_ref 1.839
_refine_ls_hydrogen_treatment constr
_refine_ls_matrix_type full
_refine_ls_number_parameters 1557
_refine_ls_number_reflns 24546
_refine_ls_number_restraints 1026
_refine_ls_restrained_S_all 1.819
_refine_ls_R_factor_all 0.3235
_refine_ls_R_factor_gt 0.1786
_refine_ls_shift/su_max 0.002
_refine_ls_shift/su_mean 0.000
_refine_ls_structure_factor_coef Fsqd
_refine_ls_weighting_details 'w=1/[\s^2^(Fo^2^)+(0.1000P)^2^] where P=(Fo^2^+2Fc^2^)/3'
_refine_ls_weighting_scheme calc
_refine_ls_wR_factor_gt 0.3976
_refine_ls_wR_factor_ref 0.4448
_reflns_Friedel_coverage 0.000
_reflns_number_gt 9383
_reflns_number_total 24546
_reflns_threshold_expression 'I > 2\s(I)'
_cod_data_source_file c4sc03272a2.cif
_cod_data_source_block shelx
_cod_depositor_comments 'Adding full bibliography for 1518360--1518368.cif.'
_cod_database_code 1518366
_shelx_space_group_comment
;
The symmetry employed for this shelxl refinement is uniquely defined
by the following loop, which should always be used as a source of
symmetry information in preference to the above space-group names.
They are only intended as comments.
;
_shelxl_version_number 2013-4

loop_
_space_group_symop_operation_xyz
'x, y, z'
'x+1/2, -y, z+1/2'
'-x, -y, -z'
'-x-1/2, y, -z-1/2'

loop_
_atom_site_label
_atom_site_type_symbol
_atom_site_fract_x
_atom_site_fract_y
_atom_site_fract_z
_atom_site_U_iso_or_equiv
_atom_site_adp_type
_atom_site_occupancy
_atom_site_site_symmetry_order
_atom_site_calc_flag
_atom_site_refinement_flags_posn
_atom_site_refinement_flags_adp
Cs1 Cs 0.29618(5) 0.97976(8) 0.01996(6) 0.0606(5) Uani 1 1 d . U
Cl1 Cl 0.29677(18) 0.7112(3) 0.0045(2) 0.0571(15) Uani 1 1 d . U
N1 N 0.2408(5) 0.8441(9) -0.0532(6) 0.051(5) Uani 1 1 d . U
H1N H 0.2482 0.7978 -0.0450 0.061 Uiso 1 1 calc R U
N2 N 0.3631(5) 0.8498(8) -0.0395(5) 0.040(4) Uani 1 1 d . U
H2N H 0.3496 0.8093 -0.0285 0.048 Uiso 1 1 calc R U
N3 N 0.3505(6) 0.8308(9) 0.0764(6) 0.060(5) Uani 1 1 d . U
H3N H 0.3372 0.7979 0.0581 0.072 Uiso 1 1 calc R U
N4 N 0.2295(6) 0.8260(11) 0.0673(7) 0.076(6) Uani 1 1 d . U
H4N H 0.2419 0.7868 0.0536 0.091 Uiso 1 1 calc R U
O1 O 0.4389(4) 0.5131(8) 0.0213(5) 0.056(4) Uani 1 1 d . U
O2 O 0.3939(4) 0.3632(8) -0.0034(5) 0.063(4) Uani 1 1 d . U
O3 O 0.2018(4) 0.3807(8) -0.0376(5) 0.061(4) Uani 1 1 d . U
O4 O 0.1463(5) 0.5214(8) -0.0238(5) 0.063(4) Uani 1 1 d . U
O5 O 0.3106(5) 0.3016(9) -0.0572(5) 0.062(4) Uani 1 1 d . U
O6 O 0.2749(5) 0.2874(8) 0.0983(5) 0.062(4) Uani 1 1 d . U
O8 O 0.2727(6) 1.1168(9) 0.0845(6) 0.091(5) Uani 1 1 d . U
C1 C 0.1995(8) 0.8965(14) -0.0354(9) 0.072(7) Uani 1 1 d . U
C1A C 0.2844(10) 1.0786(18) 0.1289(11) 0.134(12) Uani 1 1 d . U
H1A1 H 0.3097 1.0429 0.1241 0.200 Uiso 1 1 calc R U
H1A2 H 0.2573 1.0511 0.1402 0.200 Uiso 1 1 calc R U
H1A3 H 0.2936 1.1166 0.1516 0.200 Uiso 1 1 calc R U
C2 C 0.1977(7) 0.9590(11) -0.0590(8) 0.055(6) Uani 1 1 d . U
H2 H 0.1757 0.9981 -0.0548 0.066 Uiso 1 1 calc R U
C3 C 0.2347(7) 0.9600(11) -0.0931(8) 0.056(6) Uani 1 1 d . U
H3 H 0.2393 0.9978 -0.1157 0.068 Uiso 1 1 calc R U
C4 C 0.2628(6) 0.8936(11) -0.0863(7) 0.045(5) Uani 1 1 d . U
C5 C 0.3041(7) 0.8696(11) -0.1089(7) 0.046(5) Uani 1 1 d . U
C6 C 0.3481(6) 0.8877(10) -0.0787(7) 0.033(5) Uani 1 1 d . U
C7 C 0.3807(7) 0.9500(12) -0.0784(8) 0.057(6) Uani 1 1 d . U
H7 H 0.3796 0.9894 -0.1006 0.069 Uiso 1 1 calc R U
C8 C 0.4153(7) 0.9485(12) -0.0420(8) 0.056(6) Uani 1 1 d . U
H8 H 0.4399 0.9822 -0.0352 0.067 Uiso 1 1 calc R U
C9 C 0.4011(6) 0.8822(11) -0.0203(7) 0.040(5) Uani 1 1 d . U
C10 C 0.4241(9) 0.8443(14) 0.0264(10) 0.084(8) Uani 1 1 d . U
C11 C 0.3931(7) 0.8610(12) 0.0677(8) 0.057(6) Uani 1 1 d . U
C12 C 0.4041(8) 0.9203(13) 0.1010(8) 0.074(7) Uani 1 1 d . U
H12 H 0.4303 0.9521 0.1029 0.089 Uiso 1 1 calc R U
C13 C 0.3624(8) 0.9170(12) 0.1315(8) 0.068(7) Uani 1 1 d . U
H13 H 0.3579 0.9499 0.1568 0.081 Uiso 1 1 calc R U
C14 C 0.3292(7) 0.8576(11) 0.1181(8) 0.056(6) Uani 1 1 d . U
C15 C 0.2877(8) 0.8280(13) 0.1363(8) 0.059(6) Uani 1 1 d . U
C16 C 0.2454(7) 0.8568(11) 0.1089(8) 0.048(6) Uani 1 1 d . U
C17 C 0.2108(9) 0.9146(15) 0.1195(10) 0.093(8) Uani 1 1 d . U
H17 H 0.2086 0.9421 0.1474 0.111 Uiso 1 1 calc R U
C18 C 0.1806(6) 0.9226(11) 0.0804(7) 0.047(5) Uani 1 1 d . U
H18 H 0.1576 0.9602 0.0764 0.056 Uiso 1 1 calc R U
C19 C 0.1909(6) 0.8669(10) 0.0504(7) 0.035(5) Uani 1 1 d . U
C20 C 0.1713(7) 0.8447(11) 0.0022(8) 0.054(6) Uani 1 1 d . U
C21 C 0.3068(8) 0.9177(12) -0.1549(7) 0.068(7) Uani 1 1 d . U
H21A H 0.2786 0.9098 -0.1729 0.102 Uiso 1 1 calc R U
H21B H 0.3335 0.9014 -0.1729 0.102 Uiso 1 1 calc R U
H21C H 0.3098 0.9715 -0.1474 0.102 Uiso 1 1 calc R U
C22 C 0.3063(7) 0.7829(11) -0.1206(7) 0.058(6) Uani 1 1 d . U
H22A H 0.2997 0.7533 -0.0929 0.087 Uiso 1 1 calc R U
H22B H 0.3371 0.7702 -0.1318 0.087 Uiso 1 1 calc R U
H22C H 0.2834 0.7710 -0.1443 0.087 Uiso 1 1 calc R U
C23 C 0.4737(7) 0.8794(13) 0.0332(8) 0.072(7) Uani 1 1 d . U
H23A H 0.4709 0.9333 0.0404 0.108 Uiso 1 1 calc R U
H23B H 0.4915 0.8732 0.0050 0.108 Uiso 1 1 calc R U
H23C H 0.4894 0.8535 0.0585 0.108 Uiso 1 1 calc R U
C24 C 0.2852(9) 0.8643(14) 0.1865(8) 0.090(8) Uani 1 1 d . U
H24A H 0.2621 0.8374 0.2047 0.135 Uiso 1 1 calc R U
H24B H 0.2767 0.9178 0.1840 0.135 Uiso 1 1 calc R U
H24C H 0.3154 0.8600 0.2014 0.135 Uiso 1 1 calc R U
C25 C 0.2851(8) 0.7486(13) 0.1373(9) 0.090(8) Uani 1 1 d . U
H25A H 0.2833 0.7291 0.1059 0.135 Uiso 1 1 calc R U
H25B H 0.2576 0.7331 0.1543 0.135 Uiso 1 1 calc R U
H25C H 0.3126 0.7282 0.1525 0.135 Uiso 1 1 calc R U
C26 C 0.1209(7) 0.8842(12) -0.0023(8) 0.071(7) Uani 1 1 d . U
H26A H 0.1108 0.8829 -0.0343 0.107 Uiso 1 1 calc R U
H26B H 0.1229 0.9369 0.0081 0.107 Uiso 1 1 calc R U
H26C H 0.0988 0.8568 0.0168 0.107 Uiso 1 1 calc R U
C27 C 0.4277(6) 0.7602(12) 0.0197(8) 0.052(6) Uani 1 1 d . U
C28 C 0.4331(6) 0.7113(12) -0.0192(8) 0.053(6) Uani 1 1 d . U
H28 H 0.4349 0.7373 -0.0476 0.063 Uiso 1 1 calc R U
C29 C 0.4359(6) 0.6377(11) -0.0230(8) 0.048(6) Uani 1 1 d . U
H29 H 0.4368 0.6148 -0.0524 0.058 Uiso 1 1 calc R U
C30 C 0.4375(6) 0.5883(12) 0.0203(8) 0.048(6) Uani 1 1 d . U
C31 C 0.4339(6) 0.6309(11) 0.0627(7) 0.046(5) Uani 1 1 d . U
H31 H 0.4341 0.6050 0.0912 0.055 Uiso 1 1 calc R U
C32 C 0.4301(6) 0.7070(11) 0.0617(8) 0.053(6) Uani 1 1 d . U
H32 H 0.4288 0.7311 0.0907 0.064 Uiso 1 1 calc R U
C33 C 0.4432(7) 0.4693(10) -0.0205(8) 0.053(6) Uani 1 1 d . U
H33A H 0.4166 0.4789 -0.0409 0.063 Uiso 1 1 calc R U
H33B H 0.4718 0.4835 -0.0368 0.063 Uiso 1 1 calc R U
C34 C 0.4447(7) 0.3907(11) -0.0075(8) 0.059(6) Uani 1 1 d . U
H34A H 0.4610 0.3846 0.0221 0.071 Uiso 1 1 calc R U
H34B H 0.4612 0.3609 -0.0311 0.071 Uiso 1 1 calc R U
C35 C 0.3923(7) 0.2874(12) 0.0138(8) 0.054(6) Uani 1 1 d . U
C36 C 0.3788(7) 0.2820(12) 0.0626(8) 0.054(6) Uani 1 1 d . U
C37 C 0.3788(7) 0.2032(13) 0.0746(9) 0.063(6) Uani 1 1 d . U
H37 H 0.3718 0.1938 0.1059 0.076 Uiso 1 1 calc R U
C38 C 0.3865(7) 0.1426(12) 0.0510(8) 0.053(6) Uani 1 1 d . U
H38 H 0.3882 0.0941 0.0650 0.064 Uiso 1 1 calc R U
C39 C 0.3920(8) 0.1521(14) 0.0050(10) 0.078(7) Uani 1 1 d . U
H39 H 0.3926 0.1091 -0.0145 0.093 Uiso 1 1 calc R U
C40 C 0.3969(6) 0.2256(10) -0.0141(7) 0.038(5) Uani 1 1 d . U
C41 C 0.3697(7) 0.3471(12) 0.0915(8) 0.068(7) Uani 1 1 d . U
H41A H 0.3971 0.3805 0.0914 0.082 Uiso 1 1 calc R U
H41B H 0.3648 0.3297 0.1234 0.082 Uiso 1 1 calc R U
C42 C 0.3263(7) 0.3943(12) 0.0755(8) 0.057(6) Uani 1 1 d . U
C43 C 0.2814(8) 0.3566(13) 0.0789(8) 0.065(7) Uani 1 1 d . U
C44 C 0.2391(7) 0.3936(11) 0.0589(7) 0.048(5) Uani 1 1 d . U
C45 C 0.2456(8) 0.4640(13) 0.0419(8) 0.068(7) Uani 1 1 d . U
H45 H 0.2193 0.4882 0.0292 0.082 Uiso 1 1 calc R U
C46 C 0.2905(7) 0.5084(13) 0.0408(8) 0.068(7) Uani 1 1 d . U
H46 H 0.2923 0.5586 0.0293 0.081 Uiso 1 1 calc R U
C47 C 0.3295(7) 0.4689(11) 0.0582(7) 0.053(6) Uani 1 1 d . U
H47 H 0.3586 0.4934 0.0583 0.064 Uiso 1 1 calc R U
C48 C 0.1931(7) 0.3559(11) 0.0576(8) 0.060(6) Uani 1 1 d . U
H48A H 0.1697 0.3922 0.0464 0.071 Uiso 1 1 calc R U
H48B H 0.1844 0.3405 0.0891 0.071 Uiso 1 1 calc R U
C49 C 0.1934(7) 0.2859(12) 0.0264(8) 0.050(6) Uani 1 1 d . U
C50 C 0.2005(7) 0.3043(12) -0.0237(9) 0.058(6) Uani 1 1 d . U
C51 C 0.2103(7) 0.2360(12) -0.0528(8) 0.051(6) Uani 1 1 d . U
C52 C 0.2058(7) 0.1721(12) -0.0367(8) 0.058(6) Uani 1 1 d . U
H52 H 0.2100 0.1307 -0.0569 0.069 Uiso 1 1 calc R U
C53 C 0.1953(7) 0.1555(13) 0.0078(9) 0.061(6) Uani 1 1 d . U
H53 H 0.1916 0.1053 0.0186 0.074 Uiso 1 1 calc R U
C54 C 0.1905(7) 0.2182(14) 0.0358(9) 0.067(7) Uani 1 1 d . U
H54 H 0.1840 0.2073 0.0670 0.080 Uiso 1 1 calc R U
C55 C 0.2310(8) 0.2521(13) -0.1018(9) 0.080(8) Uani 1 1 d . U
H55A H 0.2080 0.2351 -0.1247 0.096 Uiso 1 1 calc R U
H55B H 0.2339 0.3076 -0.1051 0.096 Uiso 1 1 calc R U
C56 C 0.2765(8) 0.2176(12) -0.1146(9) 0.063(6) Uani 1 1 d . U
C57 C 0.3163(8) 0.2469(13) -0.0853(9) 0.064(7) Uani 1 1 d . U
C58 C 0.3574(10) 0.2138(15) -0.0938(10) 0.088(8) Uani 1 1 d . U
C59 C 0.3647(8) 0.1468(12) -0.1258(8) 0.069(7) Uani 1 1 d . U
H59 H 0.3931 0.1204 -0.1281 0.082 Uiso 1 1 calc R U
C60 C 0.3258(9) 0.1280(13) -0.1514(9) 0.075(7) Uani 1 1 d . U
H60 H 0.3287 0.0890 -0.1735 0.090 Uiso 1 1 calc R U
C61 C 0.2816(9) 0.1635(13) -0.1465(9) 0.080(8) Uani 1 1 d . U
H61 H 0.2565 0.1490 -0.1655 0.095 Uiso 1 1 calc R U
C62 C 0.4016(7) 0.2392(11) -0.0652(8) 0.058(6) Uani 1 1 d . U
H62A H 0.4287 0.2111 -0.0766 0.070 Uiso 1 1 calc R U
H62B H 0.4071 0.2937 -0.0706 0.070 Uiso 1 1 calc R U
C63 C 0.2661(9) 0.2930(13) 0.1473(9) 0.091(8) Uani 1 1 d . U
H63A H 0.2935 0.3129 0.1628 0.136 Uiso 1 1 calc R U
H63B H 0.2589 0.2428 0.1595 0.136 Uiso 1 1 calc R U
H63C H 0.2400 0.3271 0.1526 0.136 Uiso 1 1 calc R U
C64 C 0.3144(8) 0.3770(12) -0.0711(9) 0.088(8) Uani 1 1 d . U
H64A H 0.3453 0.3859 -0.0835 0.132 Uiso 1 1 calc R U
H64B H 0.3093 0.4103 -0.0448 0.132 Uiso 1 1 calc R U
H64C H 0.2913 0.3875 -0.0949 0.132 Uiso 1 1 calc R U
C65 C 0.1575(8) 0.4072(13) -0.0598(9) 0.075(7) Uani 1 1 d . U
H65A H 0.1554 0.3857 -0.0910 0.090 Uiso 1 1 calc R U
H65B H 0.1311 0.3877 -0.0419 0.090 Uiso 1 1 calc R U
C66 C 0.1544(7) 0.4863(12) -0.0625(9) 0.067(7) Uani 1 1 d . U
H66A H 0.1836 0.5058 -0.0753 0.080 Uiso 1 1 calc R U
H66B H 0.1295 0.4993 -0.0844 0.080 Uiso 1 1 calc R U
C67 C 0.1509(7) 0.5987(13) -0.0189(9) 0.062(6) Uani 1 1 d . U
C68 C 0.1514(7) 0.6343(13) 0.0230(9) 0.063(6) Uani 1 1 d . U
H68 H 0.1466 0.6029 0.0489 0.076 Uiso 1 1 calc R U
C69 C 0.1575(7) 0.7064(12) 0.0315(8) 0.057(6) Uani 1 1 d . U
H69 H 0.1572 0.7233 0.0624 0.069 Uiso 1 1 calc R U
C70 C 0.1648(7) 0.7608(12) -0.0045(8) 0.055(6) Uani 1 1 d . U
C71 C 0.1590(8) 0.7250(14) -0.0474(10) 0.076(7) Uani 1 1 d . U
H71 H 0.1557 0.7586 -0.0726 0.092 Uiso 1 1 calc R U
C72 C 0.1576(7) 0.6591(13) -0.0573(8) 0.061(6) Uani 1 1 d . U
H72 H 0.1606 0.6438 -0.0884 0.073 Uiso 1 1 calc R U
Cs2 Cs 0.01760(5) 0.04498(7) 0.20480(5) 0.0550(5) Uani 1 1 d . U
Cl2 Cl 0.00227(17) 0.3113(3) 0.2025(2) 0.0521(15) Uani 1 1 d . U
O9 O 0.0190(4) 0.5081(7) 0.0603(4) 0.049(4) Uani 1 1 d . U
O10 O -0.0066(4) 0.6556(8) 0.1042(5) 0.058(4) Uani 1 1 d . U
O11 O -0.0430(4) 0.6430(7) 0.2967(5) 0.049(4) Uani 1 1 d . U
O12 O -0.0293(5) 0.5019(8) 0.3526(5) 0.062(4) Uani 1 1 d . U
O13 O -0.0608(5) 0.7169(8) 0.1883(5) 0.053(4) Uani 1 1 d . U
O14 O 0.0947(4) 0.7371(7) 0.2221(5) 0.050(4) Uani 1 1 d . U
O16 O 0.0852(7) -0.0943(11) 0.2280(6) 0.118(6) Uani 1 1 d . U
N5 N 0.0776(5) 0.1972(8) 0.1514(6) 0.043(4) Uani 1 1 d . U
H5N H 0.0594 0.2324 0.1623 0.052 Uiso 1 1 calc R U
N6 N -0.0395(5) 0.1775(8) 0.1351(6) 0.043(4) Uani 1 1 d . U
H6N H -0.0313 0.2194 0.1491 0.052 Uiso 1 1 calc R U
N7 N -0.0548(5) 0.1756(8) 0.2549(5) 0.042(4) Uani 1 1 d . U
H7N H -0.0428 0.2184 0.2453 0.050 Uiso 1 1 calc R U
N8 N 0.0624(5) 0.1958(8) 0.2700(6) 0.043(4) Uani 1 1 d . U
H8N H 0.0500 0.2350 0.2563 0.052 Uiso 1 1 calc R U
C73 C 0.1183(6) 0.1680(10) 0.1740(7) 0.043(5) Uani 1 1 d . U
C74 C 0.1354(7) 0.1084(11) 0.1440(7) 0.052(6) Uani 1 1 d . U
H74 H 0.1617 0.0777 0.1489 0.063 Uiso 1 1 calc R U
C75 C 0.1039(6) 0.1054(11) 0.1047(7) 0.049(6) Uani 1 1 d . U
H75 H 0.1057 0.0706 0.0800 0.058 Uiso 1 1 calc R U
C76 C 0.0718(7) 0.1603(11) 0.1094(8) 0.049(6) Uani 1 1 d . U
C77 C 0.0276(7) 0.1829(11) 0.0771(7) 0.046(5) Uani 1 1 d . U
C78 C -0.0161(7) 0.1464(11) 0.0977(8) 0.052(6) Uani 1 1 d . U
C79 C -0.0387(7) 0.0773(12) 0.0884(8) 0.059(6) Uani 1 1 d . U
H79 H -0.0294 0.0407 0.0664 0.071 Uiso 1 1 calc R U
C80 C -0.0781(7) 0.0717(10) 0.1176(7) 0.046(5) Uani 1 1 d . U
H80 H -0.1004 0.0325 0.1166 0.055 Uiso 1 1 calc R U
C81 C -0.0785(7) 0.1327(10) 0.1476(7) 0.042(5) Uani 1 1 d . U
C82 C -0.1116(7) 0.1558(11) 0.1877(8) 0.047(5) Uani 1 1 d . U
C83 C -0.0904(7) 0.1297(11) 0.2322(8) 0.052(6) Uani 1 1 d . U
C84 C -0.0939(7) 0.0638(11) 0.2566(7) 0.048(6) Uani 1 1 d . U
H84 H -0.1107 0.0201 0.2477 0.058 Uiso 1 1 calc R U
C85 C -0.0673(8) 0.0728(13) 0.2984(9) 0.070(7) Uani 1 1 d . U
H85 H -0.0669 0.0385 0.3234 0.083 Uiso 1 1 calc R U
C86 C -0.0441(6) 0.1356(10) 0.2958(7) 0.035(5) Uani 1 1 d . U
C87 C -0.0060(8) 0.1742(12) 0.3298(9) 0.063(7) Uani 1 1 d . U
C88 C 0.0428(7) 0.1558(12) 0.3072(8) 0.055(6) Uani 1 1 d . U
C89 C 0.0751(7) 0.1051(11) 0.3219(8) 0.054(6) Uani 1 1 d . U
H89 H 0.0726 0.0753 0.3488 0.065 Uiso 1 1 calc R U
C90 C 0.1130(7) 0.1035(10) 0.2910(7) 0.047(5) Uani 1 1 d . U
H90 H 0.1384 0.0698 0.2918 0.056 Uiso 1 1 calc R U
C91 C 0.1051(7) 0.1624(11) 0.2586(7) 0.049(6) Uani 1 1 d . U
C92 C 0.1359(6) 0.1954(11) 0.2173(7) 0.044(5) Uani 1 1 d . U
C93 C 0.0391(8) 0.1479(12) 0.0313(8) 0.070(7) Uani 1 1 d . U
H93A H 0.0581 0.1027 0.0361 0.106 Uiso 1 1 calc R U
H93B H 0.0560 0.1845 0.0126 0.106 Uiso 1 1 calc R U
H93C H 0.0105 0.1336 0.0156 0.106 Uiso 1 1 calc R U
C94 C -0.1581(9) 0.1020(14) 0.1825(10) 0.106(9) Uani 1 1 d . U
H94A H -0.1802 0.1152 0.2065 0.159 Uiso 1 1 calc R U
H94B H -0.1494 0.0487 0.1856 0.159 Uiso 1 1 calc R U
H94C H -0.1721 0.1103 0.1524 0.159 Uiso 1 1 calc R U
C95 C -0.1207(7) 0.2347(12) 0.1884(8) 0.073(7) Uani 1 1 d . U
H95A H -0.1396 0.2470 0.2152 0.110 Uiso 1 1 calc R U
H95B H -0.1373 0.2491 0.1605 0.110 Uiso 1 1 calc R U
H95C H -0.0915 0.2626 0.1901 0.110 Uiso 1 1 calc R U
C96 C -0.0095(8) 0.1397(13) 0.3784(7) 0.070(7) Uani 1 1 d . U
H96A H -0.0108 0.0845 0.3762 0.105 Uiso 1 1 calc R U
H96B H -0.0376 0.1583 0.3933 0.105 Uiso 1 1 calc R U
H96C H 0.0174 0.1546 0.3965 0.105 Uiso 1 1 calc R U
C97 C 0.1880(7) 0.1636(12) 0.2272(8) 0.072(7) Uani 1 1 d . U
H97A H 0.2106 0.1984 0.2138 0.109 Uiso 1 1 calc R U
H97B H 0.1915 0.1135 0.2133 0.109 Uiso 1 1 calc R U
H97C H 0.1932 0.1601 0.2603 0.109 Uiso 1 1 calc R U
C98 C 0.1337(6) 0.2845(10) 0.2193(7) 0.045(5) Uani 1 1 d . U
H98A H 0.1593 0.3057 0.2016 0.067 Uiso 1 1 calc R U
H98B H 0.1361 0.3013 0.2512 0.067 Uiso 1 1 calc R U
H98C H 0.1044 0.3019 0.2062 0.067 Uiso 1 1 calc R U
C99 C 0.0281(7) 0.2699(11) 0.0735(7) 0.050(6) Uani 1 1 d . U
C100 C 0.0641(6) 0.3169(10) 0.0743(7) 0.043(5) Uani 1 1 d . U
H100 H 0.0936 0.2940 0.0771 0.051 Uiso 1 1 calc R U
C101 C 0.0636(7) 0.3946(12) 0.0714(7) 0.059(6) Uani 1 1 d . U
H101 H 0.0912 0.4230 0.0741 0.070 Uiso 1 1 calc R U
C102 C 0.0177(6) 0.4336(9) 0.0639(6) 0.027(4) Uani 1 1 d . U
C103 C -0.0219(7) 0.3849(11) 0.0627(7) 0.051(6) Uani 1 1 d . U
H103 H -0.0516 0.4068 0.0595 0.061 Uiso 1 1 calc R U
C104 C -0.0182(7) 0.3099(12) 0.0658(7) 0.057(6) Uani 1 1 d . U
H104 H -0.0453 0.2801 0.0633 0.068 Uiso 1 1 calc R U
C105 C -0.0222(7) 0.5488(10) 0.0554(7) 0.046(5) Uani 1 1 d . U
H10A H -0.0437 0.5353 0.0804 0.055 Uiso 1 1 calc R U
H10B H -0.0371 0.5359 0.0258 0.055 Uiso 1 1 calc R U
C106 C -0.0119(7) 0.6317(11) 0.0570(8) 0.062(6) Uani 1 1 d . U
H10C H 0.0167 0.6423 0.0398 0.075 Uiso 1 1 calc R U
H10D H -0.0374 0.6603 0.0424 0.075 Uiso 1 1 calc R U
C107 C 0.0077(7) 0.7339(12) 0.1095(7) 0.053(6) Uani 1 1 d . U
C108 C 0.0571(7) 0.7389(11) 0.1228(7) 0.049(6) Uani 1 1 d . U
C109 C 0.0751(6) 0.8149(9) 0.1216(6) 0.035(5) Uani 1 1 d . U
H109 H 0.1072 0.8237 0.1246 0.042 Uiso 1 1 calc R U
C110 C 0.0445(7) 0.8760(13) 0.1158(7) 0.060(6) Uani 1 1 d . U
H110 H 0.0558 0.9263 0.1164 0.072 Uiso 1 1 calc R U
C111 C -0.0009(8) 0.8634(12) 0.1094(7) 0.056(6) Uani 1 1 d . U
H111 H -0.0207 0.9059 0.1068 0.067 Uiso 1 1 calc R U
C112 C -0.0190(9) 0.7960(15) 0.1067(9) 0.081(8) Uani 1 1 d . U
C113 C -0.0735(7) 0.7877(12) 0.0959(8) 0.065(7) Uani 1 1 d . U
H11A H -0.0821 0.8213 0.0701 0.078 Uiso 1 1 calc R U
H11B H -0.0805 0.7350 0.0869 0.078 Uiso 1 1 calc R U
C114 C -0.1016(7) 0.8090(12) 0.1386(8) 0.057(6) Uani 1 1 d . U
C115 C -0.0934(8) 0.7742(15) 0.1813(10) 0.077(7) Uani 1 1 d . U
C116 C -0.1207(7) 0.7999(12) 0.2216(8) 0.058(6) Uani 1 1 d . U
C117 C -0.1508(8) 0.8603(14) 0.2170(10) 0.084(8) Uani 1 1 d . U
H117 H -0.1655 0.8799 0.2435 0.100 Uiso 1 1 calc R U
C118 C -0.1603(8) 0.8939(13) 0.1733(10) 0.076(7) Uani 1 1 d . U
H118 H -0.1857 0.9273 0.1698 0.091 Uiso 1 1 calc R U
C119 C -0.1334(9) 0.8778(15) 0.1378(10) 0.091(9) Uani 1 1 d . U
H119 H -0.1339 0.9096 0.1116 0.110 Uiso 1 1 calc R U
C120 C -0.1066(8) 0.7593(13) 0.2681(9) 0.082(8) Uani 1 1 d . U
H12A H -0.1292 0.7734 0.2920 0.098 Uiso 1 1 calc R U
H12B H -0.1087 0.7039 0.2636 0.098 Uiso 1 1 calc R U
C121 C -0.0581(8) 0.7785(12) 0.2856(8) 0.061(6) Uani 1 1 d . U
C122 C -0.0263(8) 0.7180(11) 0.2943(7) 0.052(6) Uani 1 1 d . U
C123 C 0.0194(7) 0.7337(11) 0.3019(7) 0.051(6) Uani 1 1 d . U
C124 C 0.0333(8) 0.8114(11) 0.3082(8) 0.060(6) Uani 1 1 d . U
H124 H 0.0643 0.8225 0.3161 0.072 Uiso 1 1 calc R U
C125 C 0.0028(9) 0.8685(15) 0.3031(9) 0.083(8) Uani 1 1 d . U
H125 H 0.0133 0.9187 0.3080 0.099 Uiso 1 1 calc R U
C126 C -0.0422(8) 0.8580(11) 0.2912(7) 0.057(6) Uani 1 1 d . U
H126 H -0.0624 0.8995 0.2867 0.068 Uiso 1 1 calc R U
C127 C 0.0577(7) 0.6736(11) 0.3048(7) 0.057(6) Uani 1 1 d . U
H12C H 0.0518 0.6390 0.3308 0.068 Uiso 1 1 calc R U
H12D H 0.0879 0.6984 0.3099 0.068 Uiso 1 1 calc R U
C128 C 0.0585(6) 0.6276(11) 0.2584(7) 0.041(5) Uani 1 1 d . U
C129 C 0.0765(7) 0.6676(12) 0.2192(8) 0.060(6) Uani 1 1 d . U
C130 C 0.0729(6) 0.6292(11) 0.1726(7) 0.044(5) Uani 1 1 d . U
C131 C 0.0558(7) 0.5550(11) 0.1719(8) 0.053(6) Uani 1 1 d . U
H131 H 0.0559 0.5304 0.1430 0.063 Uiso 1 1 calc R U
C132 C 0.0387(7) 0.5122(12) 0.2089(8) 0.061(6) Uani 1 1 d . U
H132 H 0.0260 0.4629 0.2066 0.074 Uiso 1 1 calc R U
C133 C 0.0435(7) 0.5570(12) 0.2528(8) 0.057(6) Uani 1 1 d . U
H133 H 0.0346 0.5314 0.2800 0.068 Uiso 1 1 calc R U
C134 C 0.0911(7) 0.6703(11) 0.1321(7) 0.056(6) Uani 1 1 d . U
H13A H 0.0923 0.6364 0.1051 0.068 Uiso 1 1 calc R U
H13B H 0.1226 0.6892 0.1384 0.068 Uiso 1 1 calc R U
C135 C -0.0755(8) 0.6456(12) 0.1849(8) 0.077(7) Uani 1 1 d . U
H13C H -0.0499 0.6110 0.1912 0.115 Uiso 1 1 calc R U
H13D H -0.0872 0.6365 0.1539 0.115 Uiso 1 1 calc R U
H13E H -0.1001 0.6369 0.2071 0.115 Uiso 1 1 calc R U
C136 C 0.1442(7) 0.7300(12) 0.2326(9) 0.074(7) Uani 1 1 d . U
H13F H 0.1482 0.7216 0.2656 0.110 Uiso 1 1 calc R U
H13G H 0.1601 0.7765 0.2237 0.110 Uiso 1 1 calc R U
H13H H 0.1571 0.6872 0.2157 0.110 Uiso 1 1 calc R U
C137 C -0.0635(8) 0.6232(12) 0.3410(9) 0.078(7) Uani 1 1 d . U
H13I H -0.0932 0.6499 0.3447 0.094 Uiso 1 1 calc R U
H13J H -0.0427 0.6390 0.3662 0.094 Uiso 1 1 calc R U
C138 C -0.0711(7) 0.5394(12) 0.3431(8) 0.067(7) Uani 1 1 d . U
H13K H -0.0939 0.5276 0.3672 0.080 Uiso 1 1 calc R U
H13L H -0.0836 0.5214 0.3134 0.080 Uiso 1 1 calc R U
C139 C -0.0248(8) 0.4284(13) 0.3498(8) 0.058(6) Uani 1 1 d . U
C140 C 0.0175(7) 0.3867(12) 0.3499(7) 0.053(6) Uani 1 1 d . U
H140 H 0.0441 0.4161 0.3563 0.063 Uiso 1 1 calc R U
C141 C 0.0254(7) 0.3163(11) 0.3427(7) 0.046(5) Uani 1 1 d . U
H141 H 0.0557 0.2960 0.3433 0.055 Uiso 1 1 calc R U
C142 C -0.0158(8) 0.2682(12) 0.3335(8) 0.060(6) Uani 1 1 d . U
C143 C -0.0576(7) 0.2996(10) 0.3345(7) 0.039(5) Uani 1 1 d . U
H143 H -0.0836 0.2679 0.3302 0.046 Uiso 1 1 calc R U
C144 C -0.0643(9) 0.3710(15) 0.3412(9) 0.090(8) Uani 1 1 d . U
H144 H -0.0950 0.3893 0.3408 0.108 Uiso 1 1 calc R U

loop_
_atom_site_aniso_label
_atom_site_aniso_U_11
_atom_site_aniso_U_22
_atom_site_aniso_U_33
_atom_site_aniso_U_23
_atom_site_aniso_U_13
_atom_site_aniso_U_12
Cs1 0.0524(9) 0.0667(10) 0.0627(11) -0.0078(8) -0.0057(8) 0.0097(7)
Cl1 0.061(4) 0.055(3) 0.056(4) 0.006(3) -0.005(3) -0.003(3)
N1 0.052(8) 0.047(7) 0.053(9) 0.001(7) -0.005(7) 0.018(7)
N2 0.042(8) 0.043(7) 0.037(8) -0.009(7) 0.007(7) -0.002(6)
N3 0.058(8) 0.064(8) 0.056(9) -0.007(7) -0.017(7) 0.004(7)
N4 0.063(9) 0.086(9) 0.079(10) 0.012(8) 0.010(8) 0.005(8)
O1 0.047(7) 0.069(7) 0.053(8) 0.003(6) 0.000(6) -0.014(6)
O2 0.050(7) 0.073(7) 0.065(8) 0.015(7) -0.005(6) -0.009(6)
O3 0.053(7) 0.067(7) 0.064(8) 0.019(6) -0.013(6) 0.005(6)
O4 0.057(7) 0.075(8) 0.058(8) -0.006(7) -0.012(6) 0.007(6)
O5 0.050(7) 0.068(8) 0.069(8) 0.018(7) -0.004(6) -0.014(6)
O6 0.058(7) 0.064(7) 0.063(8) 0.014(7) -0.003(7) 0.009(6)
O8 0.089(8) 0.095(8) 0.088(9) 0.011(7) -0.005(7) -0.005(7)
C1 0.058(10) 0.089(10) 0.068(11) -0.004(9) 0.002(8) 0.001(8)
C1A 0.093(16) 0.170(19) 0.14(2) 0.014(16) 0.023(15) -0.013(15)
C2 0.061(9) 0.045(9) 0.060(10) 0.007(8) -0.002(8) -0.003(8)
C3 0.052(9) 0.054(9) 0.063(10) 0.001(8) -0.011(8) -0.001(8)
C4 0.034(8) 0.050(9) 0.049(9) -0.003(8) -0.002(8) -0.015(7)
C5 0.047(9) 0.049(9) 0.043(9) -0.006(8) 0.005(8) -0.019(7)
C6 0.032(8) 0.032(8) 0.033(9) 0.006(7) 0.004(7) 0.013(7)
C7 0.057(9) 0.057(9) 0.058(10) -0.011(8) 0.005(8) 0.010(8)
C8 0.056(9) 0.055(9) 0.056(10) -0.001(8) 0.007(8) 0.011(8)
C9 0.031(8) 0.045(8) 0.043(9) -0.001(7) -0.008(7) 0.011(7)
C10 0.080(11) 0.092(11) 0.079(11) 0.006(9) -0.005(9) 0.003(9)
C11 0.045(9) 0.069(9) 0.055(10) -0.007(8) 0.006(8) 0.000(8)
C12 0.079(10) 0.071(10) 0.073(11) -0.012(8) -0.001(9) -0.010(8)
C13 0.068(10) 0.071(10) 0.064(10) -0.019(8) -0.015(8) 0.009(8)
C14 0.055(9) 0.056(9) 0.059(10) -0.003(8) 0.008(8) 0.001(8)
C15 0.059(10) 0.066(9) 0.052(10) -0.003(8) 0.005(8) 0.006(8)
C16 0.058(9) 0.042(8) 0.045(9) 0.003(8) 0.011(8) 0.012(7)
C17 0.088(11) 0.098(11) 0.093(12) -0.001(9) 0.009(9) 0.014(9)
C18 0.033(8) 0.054(9) 0.055(10) -0.006(8) -0.007(8) -0.006(7)
C19 0.022(8) 0.042(8) 0.041(9) -0.001(7) -0.008(7) 0.003(7)
C20 0.053(9) 0.056(9) 0.054(10) 0.004(8) 0.005(8) -0.010(8)
C21 0.077(13) 0.085(13) 0.042(13) 0.009(11) -0.010(11) -0.017(11)
C22 0.055(12) 0.093(14) 0.027(12) 0.006(11) -0.006(10) 0.002(10)
C23 0.055(12) 0.095(14) 0.066(14) -0.023(12) -0.018(11) -0.002(11)
C24 0.099(15) 0.105(15) 0.065(15) 0.023(13) -0.014(13) 0.023(13)
C25 0.088(15) 0.100(15) 0.082(16) 0.007(13) -0.008(13) -0.032(13)
C26 0.047(12) 0.083(13) 0.084(15) -0.011(12) -0.009(11) -0.012(11)
C27 0.040(9) 0.063(9) 0.054(10) -0.001(8) -0.004(8) 0.011(7)
C28 0.046(9) 0.061(9) 0.051(10) 0.002(8) 0.007(8) -0.004(8)
C29 0.040(9) 0.058(9) 0.046(10) -0.004(8) 0.008(7) -0.004(7)
C30 0.039(9) 0.048(9) 0.055(10) 0.001(8) -0.004(8) -0.009(7)
C31 0.041(9) 0.054(9) 0.043(9) -0.004(8) 0.007(7) 0.001(7)
C32 0.046(9) 0.059(9) 0.055(10) -0.002(8) -0.005(8) -0.013(8)
C33 0.039(8) 0.054(9) 0.065(10) -0.001(8) -0.001(8) -0.004(7)
C34 0.050(9) 0.065(9) 0.063(10) 0.001(8) 0.015(8) -0.005(8)
C35 0.040(9) 0.052(9) 0.069(10) -0.006(8) -0.001(8) -0.005(7)
C36 0.049(9) 0.050(9) 0.062(10) -0.006(8) -0.017(8) -0.008(7)
C37 0.050(9) 0.073(10) 0.066(10) 0.006(8) 0.002(8) 0.008(8)
C38 0.054(9) 0.049(9) 0.057(10) 0.010(8) -0.005(8) -0.006(7)
C39 0.065(10) 0.087(11) 0.081(11) -0.007(9) 0.000(9) 0.004(8)
C40 0.040(8) 0.033(8) 0.041(9) 0.005(7) 0.001(7) -0.002(7)
C41 0.061(10) 0.074(10) 0.070(11) 0.001(8) -0.009(8) 0.008(8)
C42 0.041(9) 0.067(9) 0.063(10) -0.004(8) 0.002(8) -0.001(8)
C43 0.059(10) 0.070(10) 0.067(10) -0.009(8) 0.004(8) -0.003(8)
C44 0.051(9) 0.039(8) 0.055(10) -0.006(8) -0.006(8) 0.006(7)
C45 0.062(10) 0.082(10) 0.060(10) 0.009(8) -0.002(8) 0.004(8)
C46 0.065(10) 0.067(10) 0.071(11) 0.005(8) 0.007(8) -0.002(8)
C47 0.044(9) 0.059(9) 0.056(10) 0.002(8) -0.009(8) 0.003(8)
C48 0.050(9) 0.070(9) 0.059(10) 0.000(8) 0.006(8) 0.005(8)
C49 0.042(9) 0.051(9) 0.058(10) 0.002(8) -0.007(8) 0.003(7)
C50 0.045(9) 0.057(9) 0.071(10) -0.014(8) -0.010(8) -0.005(8)
C51 0.044(9) 0.054(9) 0.054(10) 0.006(8) -0.008(8) -0.007(7)
C52 0.054(9) 0.053(9) 0.065(10) -0.002(8) -0.018(8) 0.004(8)
C53 0.054(9) 0.066(10) 0.063(10) 0.001(8) 0.005(8) -0.006(8)
C54 0.062(10) 0.075(10) 0.064(10) -0.002(9) -0.007(8) 0.001(8)
C55 0.073(10) 0.086(10) 0.082(11) -0.014(9) -0.015(9) -0.008(8)
C56 0.061(10) 0.059(9) 0.067(10) 0.007(8) 0.005(8) 0.000(8)
C57 0.058(10) 0.060(9) 0.074(11) -0.009(8) 0.004(8) -0.004(8)
C58 0.090(11) 0.087(11) 0.087(12) 0.012(9) 0.013(9) -0.007(9)
C59 0.064(10) 0.064(10) 0.078(11) 0.004(8) 0.000(8) -0.002(8)
C60 0.083(11) 0.078(10) 0.063(11) 0.001(8) 0.010(9) 0.003(8)
C61 0.082(11) 0.077(10) 0.079(11) 0.002(9) 0.001(9) -0.004(8)
C62 0.063(9) 0.049(9) 0.063(10) 0.000(8) 0.001(8) 0.004(8)
C63 0.108(16) 0.084(14) 0.080(16) 0.007(13) 0.029(13) 0.033(12)
C64 0.092(15) 0.071(14) 0.101(17) -0.013(13) -0.008(13) -0.005(12)
C65 0.067(10) 0.082(10) 0.076(11) 0.001(9) 0.002(8) 0.012(8)
C66 0.052(9) 0.069(10) 0.079(11) -0.008(9) -0.022(8) -0.011(8)
C67 0.044(9) 0.071(10) 0.071(10) 0.010(9) -0.005(8) -0.008(8)
C68 0.060(10) 0.067(10) 0.062(10) 0.006(8) 0.007(8) 0.001(8)
C69 0.061(9) 0.054(9) 0.056(10) -0.003(8) 0.006(8) -0.001(8)
C70 0.046(9) 0.063(9) 0.057(10) 0.008(8) 0.001(8) 0.004(8)
C71 0.075(10) 0.075(10) 0.079(11) 0.008(9) -0.007(9) -0.007(8)
C72 0.056(9) 0.067(10) 0.060(10) -0.001(8) -0.012(8) -0.002(8)
Cs2 0.0534(9) 0.0538(8) 0.0579(11) 0.0004(8) 0.0023(7) 0.0002(7)
Cl2 0.050(3) 0.044(3) 0.062(4) 0.003(3) -0.007(3) -0.002(2)
O9 0.049(7) 0.054(7) 0.046(7) -0.003(6) 0.007(6) 0.007(6)
O10 0.055(7) 0.071(7) 0.048(8) 0.002(6) -0.005(6) -0.002(6)
O11 0.046(7) 0.057(7) 0.045(7) 0.005(6) 0.017(6) 0.010(6)
O12 0.068(8) 0.053(7) 0.064(8) 0.007(6) 0.004(7) 0.005(6)
O13 0.063(7) 0.044(7) 0.054(8) 0.007(6) 0.007(6) -0.007(6)
O14 0.046(7) 0.051(7) 0.054(8) -0.010(6) 0.004(6) -0.012(6)
O16 0.148(14) 0.144(13) 0.064(12) 0.003(10) -0.011(11) 0.021(11)
N5 0.035(7) 0.053(8) 0.041(8) 0.011(7) 0.007(7) 0.000(6)
N6 0.040(7) 0.043(7) 0.047(8) -0.001(7) 0.000(7) 0.014(6)
N7 0.039(7) 0.048(7) 0.039(8) 0.002(7) 0.002(7) 0.008(6)
N8 0.039(8) 0.049(7) 0.041(8) -0.001(7) -0.003(7) -0.011(6)
C73 0.036(8) 0.045(8) 0.047(9) 0.005(8) 0.005(8) -0.010(7)
C74 0.054(9) 0.051(9) 0.053(10) 0.011(8) 0.018(8) 0.015(7)
C75 0.042(9) 0.055(9) 0.048(9) -0.011(8) 0.009(8) 0.015(7)
C76 0.042(9) 0.055(9) 0.050(10) 0.012(8) -0.001(8) -0.003(7)
C77 0.043(9) 0.058(9) 0.038(9) 0.017(8) 0.012(8) -0.008(7)
C78 0.056(9) 0.054(9) 0.045(10) -0.004(8) -0.007(8) 0.012(8)
C79 0.058(9) 0.062(9) 0.057(10) -0.001(8) 0.002(8) 0.001(8)
C80 0.041(9) 0.040(8) 0.057(10) -0.004(8) 0.007(8) 0.000(7)
C81 0.045(9) 0.037(8) 0.043(9) 0.014(7) -0.009(8) -0.013(7)
C82 0.045(9) 0.040(8) 0.056(10) -0.005(8) 0.004(8) 0.002(7)
C83 0.055(9) 0.046(9) 0.055(10) -0.014(8) 0.005(8) -0.008(7)
C84 0.053(9) 0.037(8) 0.055(10) -0.004(8) 0.002(8) -0.008(7)
C85 0.071(10) 0.075(10) 0.063(11) 0.004(8) 0.012(8) -0.014(8)
C86 0.045(8) 0.034(8) 0.026(9) -0.003(7) -0.007(7) -0.002(7)
C87 0.063(10) 0.064(9) 0.063(10) -0.006(8) 0.001(8) 0.001(8)
C88 0.049(9) 0.060(9) 0.056(10) -0.010(8) -0.002(8) -0.024(8)
C89 0.058(9) 0.051(9) 0.055(10) 0.024(8) 0.010(8) 0.002(8)
C90 0.048(9) 0.041(8) 0.052(10) -0.001(8) -0.009(8) 0.000(7)
C91 0.050(9) 0.055(9) 0.042(9) -0.011(8) -0.005(8) -0.010(8)
C92 0.030(8) 0.053(9) 0.048(9) 0.013(8) 0.007(7) -0.008(7)
C93 0.081(14) 0.079(13) 0.052(14) -0.012(11) 0.001(12) 0.012(11)
C94 0.096(15) 0.108(15) 0.114(17) -0.051(14) 0.028(14) 0.001(13)
C95 0.063(13) 0.092(14) 0.066(14) -0.043(12) 0.001(11) 0.017(11)
C96 0.080(13) 0.092(14) 0.039(13) -0.011(11) 0.025(11) -0.006(11)
C97 0.047(12) 0.096(14) 0.075(15) 0.016(12) 0.003(11) -0.037(11)
C98 0.038(10) 0.051(11) 0.045(12) 0.005(9) 0.009(9) -0.018(9)
C99 0.056(9) 0.052(9) 0.043(9) 0.002(8) 0.005(8) 0.000(8)
C100 0.033(8) 0.047(9) 0.049(9) 0.006(7) 0.008(7) 0.000(7)
C101 0.059(9) 0.060(9) 0.056(10) -0.006(8) 0.007(8) -0.004(8)
C102 0.027(8) 0.021(7) 0.032(9) 0.000(7) -0.006(7) 0.006(6)
C103 0.049(9) 0.060(9) 0.043(9) 0.004(8) -0.008(8) -0.001(8)
C104 0.052(9) 0.065(9) 0.052(10) -0.005(8) -0.012(8) 0.001(8)
C105 0.051(9) 0.052(9) 0.036(9) -0.002(7) -0.006(7) 0.007(7)
C106 0.061(10) 0.068(10) 0.058(10) 0.009(8) -0.005(8) 0.000(8)
C107 0.057(9) 0.057(9) 0.047(10) -0.003(8) 0.009(8) 0.006(8)
C108 0.059(9) 0.050(9) 0.039(9) 0.001(7) 0.013(8) 0.004(8)
C109 0.043(8) 0.025(8) 0.037(9) -0.009(7) 0.007(7) -0.009(7)
C110 0.061(10) 0.070(10) 0.049(10) 0.007(8) 0.007(8) -0.003(8)
C111 0.060(9) 0.050(9) 0.058(10) -0.005(8) 0.004(8) -0.002(8)
C112 0.090(11) 0.075(10) 0.079(11) 0.008(9) 0.002(9) -0.006(9)
C113 0.071(10) 0.062(9) 0.061(10) -0.003(8) 0.009(8) -0.001(8)
C114 0.055(9) 0.058(9) 0.059(10) 0.007(8) -0.007(8) -0.015(8)
C115 0.066(10) 0.088(11) 0.077(11) -0.005(9) 0.002(9) -0.008(8)
C116 0.057(9) 0.059(9) 0.057(10) 0.002(8) -0.006(8) 0.009(8)
C117 0.076(11) 0.087(11) 0.088(12) -0.010(9) 0.003(9) -0.005(8)
C118 0.076(10) 0.071(10) 0.079(11) -0.002(9) -0.010(9) 0.012(8)
C119 0.090(11) 0.095(11) 0.089(12) 0.003(9) -0.003(9) -0.008(9)
C120 0.078(11) 0.078(10) 0.089(11) -0.004(9) 0.012(9) 0.003(8)
C121 0.062(10) 0.067(10) 0.052(10) -0.014(8) 0.001(8) 0.003(8)
C122 0.062(9) 0.045(9) 0.048(9) -0.005(8) -0.007(8) 0.004(8)
C123 0.051(9) 0.052(9) 0.050(10) 0.011(8) 0.005(8) 0.004(8)
C124 0.071(10) 0.051(9) 0.058(10) -0.012(8) -0.005(8) 0.003(8)
C125 0.083(11) 0.085(11) 0.080(11) 0.001(9) -0.004(9) -0.002(9)
C126 0.063(9) 0.047(9) 0.060(10) 0.001(8) 0.008(8) 0.003(8)
C127 0.067(10) 0.053(9) 0.050(10) -0.010(8) -0.008(8) 0.014(8)
C128 0.042(8) 0.043(8) 0.039(9) -0.002(7) -0.007(7) 0.014(7)
C129 0.058(10) 0.059(9) 0.063(10) -0.002(8) 0.000(8) -0.001(8)
C130 0.044(9) 0.044(8) 0.044(9) 0.004(8) 0.001(8) 0.000(7)
C131 0.062(9) 0.054(9) 0.042(9) 0.003(8) 0.019(8) 0.005(8)
C132 0.057(9) 0.064(9) 0.063(10) -0.004(8) 0.005(8) -0.004(8)
C133 0.059(9) 0.061(9) 0.050(10) 0.007(8) 0.006(8) 0.002(8)
C134 0.062(9) 0.055(9) 0.052(10) -0.002(8) 0.012(8) -0.005(8)
C135 0.092(14) 0.064(13) 0.074(15) 0.019(12) 0.002(12) 0.037(12)
C136 0.075(14) 0.057(12) 0.088(15) -0.006(11) -0.015(12) -0.030(11)
C137 0.074(10) 0.075(10) 0.085(11) 0.001(9) 0.009(9) 0.005(8)
C138 0.062(10) 0.072(10) 0.068(10) 0.000(8) 0.011(8) 0.004(8)
C139 0.062(10) 0.065(9) 0.049(10) 0.002(8) 0.015(8) -0.006(8)
C140 0.053(9) 0.052(9) 0.052(10) -0.002(8) -0.004(8) -0.001(8)
C141 0.040(9) 0.049(9) 0.048(9) 0.010(8) -0.011(7) -0.005(7)
C142 0.063(10) 0.064(9) 0.054(10) 0.006(8) 0.002(8) -0.009(8)
C143 0.036(8) 0.037(8) 0.043(9) -0.002(7) 0.013(7) -0.009(7)
C144 0.085(11) 0.103(11) 0.081(12) -0.004(9) 0.013(9) -0.010(9)

loop_
_atom_type_symbol
_atom_type_description
_atom_type_scat_dispersion_real
_atom_type_scat_dispersion_imag
_atom_type_scat_source
C C 0.0033 0.0016 'International Tables Vol C Tables 4.2.6.8 and 6.1.1.4'
H H 0.0000 0.0000 'International Tables Vol C Tables 4.2.6.8 and 6.1.1.4'
N N 0.0061 0.0033 'International Tables Vol C Tables 4.2.6.8 and 6.1.1.4'
O O 0.0106 0.0060 'International Tables Vol C Tables 4.2.6.8 and 6.1.1.4'
Cl Cl 0.1484 0.1585 'International Tables Vol C Tables 4.2.6.8 and 6.1.1.4'
Cs Cs -0.3680 2.1192 'International Tables Vol C Tables 4.2.6.8 and 6.1.1.4'

loop_
_geom_angle_atom_site_label_1
_geom_angle_atom_site_label_2
_geom_angle_atom_site_label_3
_geom_angle
_geom_angle_site_symmetry_1
_geom_angle_site_symmetry_3
O8 Cs1 N2 158.5(4) . .
O8 Cs1 N3 113.5(4) . .
N2 Cs1 N3 58.9(4) . .
O8 Cs1 C1 114.8(5) . .
N2 Cs1 C1 86.6(5) . .
N3 Cs1 C1 104.9(5) . .
O8 Cs1 C4 141.9(5) . .
N2 Cs1 C4 55.8(4) . .
N3 Cs1 C4 102.0(4) . .
C1 Cs1 C4 38.7(5) . .
O8 Cs1 N1 140.7(4) . .
N2 Cs1 N1 60.7(3) . .
N3 Cs1 N1 88.7(4) . .
C1 Cs1 N1 26.0(4) . .
C4 Cs1 N1 23.4(4) . .
O8 Cs1 N4 103.5(5) . .
N2 Cs1 N4 89.6(4) . .
N3 Cs1 N4 59.5(4) . .
C1 Cs1 N4 55.9(5) . .
C4 Cs1 N4 82.4(5) . .
N1 Cs1 N4 59.0(4) . .
O8 Cs1 C6 155.5(4) . .
N2 Cs1 C6 22.5(3) . .
N3 Cs1 C6 81.2(4) . .
C1 Cs1 C6 77.5(5) . .
C4 Cs1 C6 40.3(4) . .
N1 Cs1 C6 54.2(4) . .
N4 Cs1 C6 100.9(4) . .
O8 Cs1 C2 106.4(5) . .
N2 Cs1 C2 93.2(4) . .
N3 Cs1 C2 124.7(4) . .
C1 Cs1 C2 20.6(4) . .
C4 Cs1 C2 37.8(5) . .
N1 Cs1 C2 38.4(4) . .
N4 Cs1 C2 75.5(5) . .
C6 Cs1 C2 77.4(5) . .
O8 Cs1 C16 86.8(4) . .
N2 Cs1 C16 100.7(4) . .
N3 Cs1 C16 53.4(4) . .
C1 Cs1 C16 76.1(5) . .
C4 Cs1 C16 104.5(5) . .
N1 Cs1 C16 81.1(4) . .
N4 Cs1 C16 22.2(4) . .
C6 Cs1 C16 117.3(4) . .
C2 Cs1 C16 94.0(5) . .
O8 Cs1 C9 136.9(4) . .
N2 Cs1 C9 21.6(3) . .
N3 Cs1 C9 54.8(4) . .
C1 Cs1 C9 108.3(5) . .
C4 Cs1 C9 75.4(4) . .
N1 Cs1 C9 82.4(4) . .
N4 Cs1 C9 102.3(4) . .
C6 Cs1 C9 36.5(4) . .
C2 Cs1 C9 113.2(5) . .
C16 Cs1 C9 106.2(4) . .
O8 Cs1 C14 92.4(5) . .
N2 Cs1 C14 81.8(4) . .
N3 Cs1 C14 22.9(4) . .
C1 Cs1 C14 108.2(5) . .
C4 Cs1 C14 119.3(5) . .
N1 Cs1 C14 100.6(4) . .
N4 Cs1 C14 53.4(5) . .
C6 Cs1 C14 104.1(4) . .
C2 Cs1 C14 128.5(5) . .
C16 Cs1 C14 38.6(5) . .
C9 Cs1 C14 76.2(5) . .
C4 N1 C1 101.4(15) . .
C4 N1 Cs1 78.3(10) . .
C1 N1 Cs1 75.9(10) . .
C4 N1 H1N 129.3 . .
C1 N1 H1N 129.3 . .
Cs1 N1 H1N 110.7 . .
C9 N2 C6 112.8(16) . .
C9 N2 Cs1 88.2(10) . .
C6 N2 Cs1 85.2(9) . .
C9 N2 H2N 123.6 . .
C6 N2 H2N 123.6 . .
Cs1 N2 H2N 95.9 . .
C11 N3 C14 114.6(18) . .
C11 N3 Cs1 91.5(12) . .
C14 N3 Cs1 87.5(11) . .
C11 N3 H3N 122.7 . .
C14 N3 H3N 122.7 . .
Cs1 N3 H3N 91.0 . .
C16 N4 C19 111.0(18) . .
C16 N4 Cs1 82.2(11) . .
C19 N4 Cs1 84.7(11) . .
C16 N4 H4N 124.5 . .
C19 N4 H4N 124.5 . .
Cs1 N4 H4N 101.6 . .
C30 O1 C33 121.1(16) . .
C35 O2 C34 110.5(14) . .
C50 O3 C65 113.3(15) . .
C66 O4 C67 122.7(19) . .
C57 O5 C64 122(2) . .
C43 O6 C63 111.8(18) . .
C1A O8 Cs1 97.0(15) . .
C2 C1 N1 110(2) . .
C2 C1 C20 144(2) . .
N1 C1 C20 105.5(18) . .
C2 C1 Cs1 85.4(14) . .
N1 C1 Cs1 78.2(10) . .
C20 C1 Cs1 108.7(13) . .
O8 C1A H1A1 109.5 . .
O8 C1A H1A2 109.5 . .
H1A1 C1A H1A2 109.5 . .
O8 C1A H1A3 109.5 . .
H1A1 C1A H1A3 109.5 . .
H1A2 C1A H1A3 109.5 . .
C1 C2 C3 110(2) . .
C1 C2 Cs1 74.0(14) . .
C3 C2 Cs1 81.6(12) . .
C1 C2 H2 125.0 . .
C3 C2 H2 125.0 . .
Cs1 C2 H2 111.5 . .
C4 C3 C2 108.2(19) . .
C4 C3 Cs1 71.9(11) . .
C2 C3 Cs1 75.7(12) . .
C4 C3 H3 125.9 . .
C2 C3 H3 125.9 . .
Cs1 C3 H3 118.4 . .
C5 C4 C3 131(2) . .
C5 C4 N1 119.8(18) . .
C3 C4 N1 109.4(17) . .
C5 C4 Cs1 107.4(12) . .
C3 C4 Cs1 85.6(12) . .
N1 C4 Cs1 78.4(11) . .
C4 C5 C22 114.9(16) . .
C4 C5 C6 111.0(17) . .
C22 C5 C6 106.5(16) . .
C4 C5 C21 105.8(18) . .
C22 C5 C21 109.6(17) . .
C6 C5 C21 108.8(15) . .
N2 C6 C7 99.1(17) . .
N2 C6 C5 127.6(16) . .
C7 C6 C5 132.9(17) . .
N2 C6 Cs1 72.3(9) . .
C7 C6 Cs1 85.8(11) . .
C5 C6 Cs1 101.3(10) . .
C6 C7 C8 116(2) . .
C6 C7 Cs1 71.9(10) . .
C8 C7 Cs1 84.1(12) . .
C6 C7 H7 122.1 . .
C8 C7 H7 122.1 . .
Cs1 C7 H7 112.9 . .
C9 C8 C7 98.2(19) . .
C9 C8 Cs1 69.5(11) . .
C7 C8 Cs1 74.3(11) . .
C9 C8 H8 130.9 . .
C7 C8 H8 130.9 . .
Cs1 C8 H8 118.4 . .
N2 C9 C8 113.9(18) . .
N2 C9 C10 119.5(18) . .
C8 C9 C10 126.5(19) . .
N2 C9 Cs1 70.2(9) . .
C8 C9 Cs1 89.8(11) . .
C10 C9 Cs1 105.0(12) . .
C27 C10 C11 110(2) . .
C27 C10 C23 109.9(19) . .
C11 C10 C23 111(2) . .
C27 C10 C9 109(2) . .
C11 C10 C9 109.3(18) . .
C23 C10 C9 108.0(19) . .
N3 C11 C12 110(2) . .
N3 C11 C10 127(2) . .
C12 C11 C10 122(2) . .
N3 C11 Cs1 67.2(11) . .
C12 C11 Cs1 90.4(13) . .
C10 C11 Cs1 104.8(14) . .
C11 C12 C13 101(2) . .
C11 C12 H12 129.5 . .
C13 C12 H12 129.5 . .
C14 C13 C12 113(2) . .
C14 C13 Cs1 70.4(12) . .
C12 C13 Cs1 83.8(14) . .
C14 C13 H13 123.3 . .
C12 C13 H13 123.3 . .
Cs1 C13 H13 113.8 . .
C15 C14 N3 124(2) . .
C15 C14 C13 136(2) . .
N3 C14 C13 100.0(18) . .
C15 C14 Cs1 106.6(14) . .
N3 C14 Cs1 69.6(11) . .
C13 C14 Cs1 87.5(13) . .
C25 C15 C14 115(2) . .
C25 C15 C16 107(2) . .
C14 C15 C16 111(2) . .
C25 C15 C24 112(2) . .
C14 C15 C24 104(2) . .
C16 C15 C24 107.6(17) . .
N4 C16 C17 103(2) . .
N4 C16 C15 125.1(18) . .
C17 C16 C15 131(2) . .
N4 C16 Cs1 75.6(11) . .
C17 C16 Cs1 90.8(13) . .
C15 C16 Cs1 103.9(13) . .
C18 C17 C16 108(2) . .
C18 C17 Cs1 76.9(14) . .
C16 C17 Cs1 67.6(12) . .
C18 C17 H17 125.8 . .
C16 C17 H17 125.8 . .
Cs1 C17 H17 121.2 . .
C19 C18 C17 108(2) . .
C19 C18 Cs1 72.9(11) . .
C17 C18 Cs1 82.1(13) . .
C19 C18 H18 126.1 . .
C17 C18 H18 126.1 . .
Cs1 C18 H18 111.5 . .
C18 C19 N4 108.8(18) . .
C18 C19 C20 133.1(18) . .
N4 C19 C20 117.9(18) . .
C18 C19 Cs1 87.0(11) . .
N4 C19 Cs1 73.2(10) . .
C20 C19 Cs1 102.4(11) . .
C70 C20 C19 114.1(18) . .
C70 C20 C26 107.5(16) . .
C19 C20 C26 106.7(16) . .
C70 C20 C1 121.6(19) . .
C19 C20 C1 106.1(16) . .
C26 C20 C1 98.9(16) . .
C5 C21 H21A 109.5 . .
C5 C21 H21B 109.5 . .
H21A C21 H21B 109.5 . .
C5 C21 H21C 109.5 . .
H21A C21 H21C 109.5 . .
H21B C21 H21C 109.5 . .
C5 C22 H22A 109.5 . .
C5 C22 H22B 109.5 . .
H22A C22 H22B 109.5 . .
C5 C22 H22C 109.5 . .
H22A C22 H22C 109.5 . .
H22B C22 H22C 109.5 . .
C10 C23 H23A 109.5 . .
C10 C23 H23B 109.5 . .
H23A C23 H23B 109.5 . .
C10 C23 H23C 109.5 . .
H23A C23 H23C 109.5 . .
H23B C23 H23C 109.5 . .
C15 C24 H24A 109.5 . .
C15 C24 H24B 109.5 . .
H24A C24 H24B 109.5 . .
C15 C24 H24C 109.5 . .
H24A C24 H24C 109.5 . .
H24B C24 H24C 109.5 . .
C15 C25 H25A 109.5 . .
C15 C25 H25B 109.5 . .
H25A C25 H25B 109.5 . .
C15 C25 H25C 109.5 . .
H25A C25 H25C 109.5 . .
H25B C25 H25C 109.5 . .
C20 C26 H26A 109.5 . .
C20 C26 H26B 109.5 . .
H26A C26 H26B 109.5 . .
C20 C26 H26C 109.5 . .
H26A C26 H26C 109.5 . .
H26B C26 H26C 109.5 . .
C28 C27 C10 135(2) . .
C28 C27 C32 104.8(18) . .
C10 C27 C32 120(2) . .
C29 C28 C27 132(2) . .
C29 C28 H28 113.9 . .
C27 C28 H28 113.9 . .
C28 C29 C30 120(2) . .
C28 C29 H29 120.0 . .
C30 C29 H29 120.0 . .
O1 C30 C31 120.0(19) . .
O1 C30 C29 126.0(19) . .
C31 C30 C29 113.8(18) . .
C32 C31 C30 120(2) . .
C32 C31 H31 119.9 . .
C30 C31 H31 119.9 . .
C31 C32 C27 129(2) . .
C31 C32 H32 115.6 . .
C27 C32 H32 115.6 . .
C34 C33 O1 107.3(18) . .
C34 C33 H33A 110.2 . .
O1 C33 H33A 110.2 . .
C34 C33 H33B 110.2 . .
O1 C33 H33B 110.2 . .
H33A C33 H33B 108.5 . .
C33 C34 O2 107.0(16) . .
C33 C34 H34A 110.3 . .
O2 C34 H34A 110.3 . .
C33 C34 H34B 110.3 . .
O2 C34 H34B 110.3 . .
H34A C34 H34B 108.6 . .
C40 C35 O2 122(2) . .
C40 C35 C36 123(2) . .
O2 C35 C36 114.0(18) . .
C37 C36 C41 129(2) . .
C37 C36 C35 107(2) . .
C41 C36 C35 124(2) . .
C38 C37 C36 132(2) . .
C38 C37 H37 113.8 . .
C36 C37 H37 113.8 . .
C37 C38 C39 116(2) . .
C37 C38 Cs1 127.1(15) . 1_545
C39 C38 Cs1 86.8(14) . 1_545
C37 C38 H38 121.8 . .
C39 C38 H38 121.8 . .
Cs1 C38 H38 58.7 1_545 .
C38 C39 C40 121(2) . .
C38 C39 H39 119.6 . .
C40 C39 H39 119.6 . .
C35 C40 C39 119(2) . .
C35 C40 C62 117.8(18) . .
C39 C40 C62 123(2) . .
C36 C41 C42 113.1(19) . .
C36 C41 H41A 109.0 . .
C42 C41 H41A 109.0 . .
C36 C41 H41B 109.0 . .
C42 C41 H41B 109.0 . .
H41A C41 H41B 107.8 . .
C47 C42 C43 120(2) . .
C47 C42 C41 122.9(18) . .
C43 C42 C41 117(2) . .
O6 C43 C42 124(2) . .
O6 C43 C44 116.0(19) . .
C42 C43 C44 120(2) . .
C45 C44 C48 121.8(19) . .
C45 C44 C43 115(2) . .
C48 C44 C43 122.8(19) . .
C44 C45 C46 127(2) . .
C44 C45 H45 116.5 . .
C46 C45 H45 116.5 . .
C47 C46 C45 115(2) . .
C47 C46 H46 122.6 . .
C45 C46 H46 122.6 . .
C42 C47 C46 122(2) . .
C42 C47 H47 119.0 . .
C46 C47 H47 119.0 . .
C44 C48 C49 111.6(17) . .
C44 C48 H48A 109.3 . .
C49 C48 H48A 109.3 . .
C44 C48 H48B 109.3 . .
C49 C48 H48B 109.3 . .
H48A C48 H48B 108.0 . .
C54 C49 C50 116(2) . .
C54 C49 C48 131(2) . .
C50 C49 C48 113.6(18) . .
O3 C50 C51 127(2) . .
O3 C50 C49 119.3(18) . .
C51 C50 C49 113.5(19) . .
C52 C51 C50 120(2) . .
C52 C51 C55 124(2) . .
C50 C51 C55 116.1(19) . .
C51 C52 C53 126(2) . .
C51 C52 H52 117.1 . .
C53 C52 H52 117.1 . .
C52 C53 C54 114(2) . .
C52 C53 H53 122.8 . .
C54 C53 H53 122.8 . .
C49 C54 C53 130(3) . .
C49 C54 H54 115.1 . .
C53 C54 H54 115.1 . .
C56 C55 C51 119(2) . .
C56 C55 H55A 107.5 . .
C51 C55 H55A 107.5 . .
C56 C55 H55B 107.5 . .
C51 C55 H55B 107.5 . .
H55A C55 H55B 107.0 . .
C61 C56 C55 124(2) . .
C61 C56 C57 123(2) . .
C55 C56 C57 113(2) . .
O5 C57 C58 124(2) . .
O5 C57 C56 121(2) . .
C58 C57 C56 115(2) . .
C57 C58 C59 125(3) . .
C57 C58 C62 120(2) . .
C59 C58 C62 115(2) . .
C60 C59 C58 114(2) . .
C60 C59 H59 123.2 . .
C58 C59 H59 123.2 . .
C59 C60 C61 125(2) . .
C59 C60 H60 117.7 . .
C61 C60 H60 117.7 . .
C56 C61 C60 119(3) . .
C56 C61 H61 120.7 . .
C60 C61 H61 120.7 . .
C40 C62 C58 113.4(18) . .
C40 C62 H62A 108.9 . .
C58 C62 H62A 108.9 . .
C40 C62 H62B 108.9 . .
C58 C62 H62B 108.9 . .
H62A C62 H62B 107.7 . .
O6 C63 H63A 109.5 . .
O6 C63 H63B 109.5 . .
H63A C63 H63B 109.5 . .
O6 C63 H63C 109.5 . .
H63A C63 H63C 109.5 . .
H63B C63 H63C 109.5 . .
O5 C64 H64A 109.5 . .
O5 C64 H64B 109.5 . .
H64A C64 H64B 109.5 . .
O5 C64 H64C 109.5 . .
H64A C64 H64C 109.5 . .
H64B C64 H64C 109.5 . .
C66 C65 O3 112.8(19) . .
C66 C65 H65A 109.0 . .
O3 C65 H65A 109.0 . .
C66 C65 H65B 109.0 . .
O3 C65 H65B 109.0 . .
H65A C65 H65B 107.8 . .
O4 C66 C65 116(2) . .
O4 C66 H66A 108.3 . .
C65 C66 H66A 108.3 . .
O4 C66 H66B 108.3 . .
C65 C66 H66B 108.3 . .
H66A C66 H66B 107.4 . .
C68 C67 O4 123(2) . .
C68 C67 C72 109(2) . .
O4 C67 C72 128(2) . .
C69 C68 C67 128(2) . .
C69 C68 H68 116.0 . .
C67 C68 H68 116.0 . .
C68 C69 C70 122(2) . .
C68 C69 H69 119.0 . .
C70 C69 H69 119.0 . .
C71 C70 C69 109(2) . .
C71 C70 C20 125(2) . .
C69 C70 C20 126(2) . .
C72 C71 C70 131(3) . .
C72 C71 H71 114.7 . .
C70 C71 H71 114.7 . .
C71 C72 C67 120(3) . .
C71 C72 H72 120.2 . .
C67 C72 H72 120.2 . .
O16 Cs2 N7 142.6(4) . .
O16 Cs2 N6 156.6(4) . .
N7 Cs2 N6 60.8(4) . .
O16 Cs2 N8 104.0(4) . .
N7 Cs2 N8 59.3(4) . .
N6 Cs2 N8 88.9(4) . .
O16 Cs2 N5 111.8(4) . .
N7 Cs2 N5 88.8(4) . .
N6 Cs2 N5 58.3(4) . .
N8 Cs2 N5 59.0(4) . .
O16 Cs2 C83 144.0(5) . .
N7 Cs2 C83 24.1(4) . .
N6 Cs2 C83 55.7(5) . .
N8 Cs2 C83 83.4(4) . .
N5 Cs2 C83 102.2(4) . .
O16 Cs2 C86 119.4(4) . .
N7 Cs2 C86 23.2(4) . .
N6 Cs2 C86 84.0(4) . .
N8 Cs2 C86 56.3(4) . .
N5 Cs2 C86 103.4(4) . .
C83 Cs2 C86 37.4(5) . .
O16 Cs2 C84 122.1(5) . .
N7 Cs2 C84 37.7(4) . .
N6 Cs2 C84 75.9(4) . .
N8 Cs2 C84 92.0(4) . .
N5 Cs2 C84 123.7(4) . .
C83 Cs2 C84 22.0(4) . .
C86 Cs2 C84 36.4(4) . .
O16 Cs2 C81 154.0(5) . .
N7 Cs2 C81 55.6(4) . .
N6 Cs2 C81 23.1(3) . .
N8 Cs2 C81 102.1(4) . .
N5 Cs2 C81 81.4(4) . .
C83 Cs2 C81 40.7(5) . .
C86 Cs2 C81 76.3(5) . .
C84 Cs2 C81 57.1(5) . .
O16 Cs2 C91 85.5(5) . .
N7 Cs2 C91 82.0(4) . .
N6 Cs2 C91 101.4(4) . .
N8 Cs2 C91 22.7(4) . .
N5 Cs2 C91 54.3(4) . .
C83 Cs2 C91 106.1(5) . .
C86 Cs2 C91 76.9(4) . .
C84 Cs2 C91 113.3(5) . .
C81 Cs2 C91 119.6(5) . .
O16 Cs2 C88 96.8(5) . .
N7 Cs2 C88 54.2(4) . .
N6 Cs2 C88 102.1(5) . .
N8 Cs2 C88 22.7(4) . .
N5 Cs2 C88 81.7(4) . .
C83 Cs2 C88 76.4(5) . .
C86 Cs2 C88 41.6(4) . .
C84 Cs2 C88 77.6(5) . .
C81 Cs2 C88 107.6(5) . .
C91 Cs2 C88 36.9(5) . .
O16 Cs2 C85 110.6(5) . .
N7 Cs2 C85 36.3(4) . .
N6 Cs2 C85 91.4(5) . .
N8 Cs2 C85 75.4(4) . .
N5 Cs2 C85 123.1(4) . .
C83 Cs2 C85 36.4(5) . .
C86 Cs2 C85 20.4(4) . .
C84 Cs2 C85 22.8(4) . .
C81 Cs2 C85 76.6(5) . .
C91 Cs2 C85 94.1(5) . .
C88 Cs2 C85 57.2(5) . .
C102 O9 C105 119.7(14) . .
C106 O10 C107 114.1(15) . .
C122 O11 C137 114.0(15) . .
C139 O12 C138 122.7(18) . .
C135 O13 C115 117.2(17) . .
C129 O14 C136 108.6(15) . .
C76 N5 C73 109.2(16) . .
C76 N5 Cs2 88.5(10) . .
C73 N5 Cs2 86.1(9) . .
C76 N5 H5N 125.4 . .
C73 N5 H5N 125.4 . .
Cs2 N5 H5N 94.7 . .
C78 N6 C81 111.6(17) . .
C78 N6 Cs2 87.6(10) . .
C81 N6 Cs2 81.7(10) . .
C78 N6 H6N 124.2 . .
C81 N6 H6N 124.2 . .
Cs2 N6 H6N 99.5 . .
C86 N7 C83 104.8(15) . .
C86 N7 Cs2 83.7(9) . .
C83 N7 Cs2 82.4(10) . .
C86 N7 H7N 127.6 . .
C83 N7 H7N 127.6 . .
Cs2 N7 H7N 101.4 . .
C91 N8 C88 109.0(17) . .
C91 N8 Cs2 83.1(10) . .
C88 N8 Cs2 83.5(10) . .
C91 N8 H8N 125.5 . .
C88 N8 H8N 125.5 . .
Cs2 N8 H8N 101.6 . .
C92 C73 N5 124.5(17) . .
C92 C73 C74 130.3(19) . .
N5 C73 C74 105.2(18) . .
C92 C73 Cs2 105.0(12) . .
N5 C73 Cs2 71.3(9) . .
C74 C73 Cs2 89.5(11) . .
C73 C74 C75 106.5(17) . .
C73 C74 H74 126.7 . .
C75 C74 H74 126.7 . .
C76 C75 C74 108.8(19) . .
C76 C75 Cs2 71.6(12) . .
C74 C75 Cs2 80.1(11) . .
C76 C75 H75 125.6 . .
C74 C75 H75 125.6 . .
Cs2 C75 H75 114.7 . .
C75 C76 N5 110.1(19) . .
C75 C76 C77 131(2) . .
N5 C76 C77 118.8(17) . .
C75 C76 Cs2 88.6(12) . .
N5 C76 Cs2 69.9(10) . .
C77 C76 Cs2 103.1(10) . .
C93 C77 C99 110.3(16) . .
C93 C77 C78 110.8(18) . .
C99 C77 C78 116.7(16) . .
C93 C77 C76 103.6(16) . .
C99 C77 C76 106.0(16) . .
C78 C77 C76 108.5(16) . .
N6 C78 C79 105.3(19) . .
N6 C78 C77 122.7(18) . .
C79 C78 C77 132(2) . .
N6 C78 Cs2 70.3(10) . .
C79 C78 Cs2 82.4(13) . .
C77 C78 Cs2 108.2(12) . .
C78 C79 C80 108(2) . .
C78 C79 Cs2 76.0(12) . .
C80 C79 Cs2 78.5(13) . .
C78 C79 H79 125.8 . .
C80 C79 H79 125.8 . .
Cs2 C79 H79 112.2 . .
C81 C80 C79 109.3(18) . .
C81 C80 Cs2 71.4(11) . .
C79 C80 Cs2 79.9(12) . .
C81 C80 H80 125.3 . .
C79 C80 H80 125.3 . .
Cs2 C80 H80 115.3 . .
C80 C81 N6 105.1(18) . .
C80 C81 C82 132.7(17) . .
N6 C81 C82 122.1(16) . .
C80 C81 Cs2 87.1(12) . .
N6 C81 Cs2 75.2(9) . .
C82 C81 Cs2 103.9(11) . .
C95 C82 C83 111.4(19) . .
C95 C82 C81 112.4(17) . .
C83 C82 C81 108.3(16) . .
C95 C82 C94 114.4(18) . .
C83 C82 C94 103.4(18) . .
C81 C82 C94 106.3(16) . .
C84 C83 N7 106.8(19) . .
C84 C83 C82 133(2) . .
N7 C83 C82 120.1(17) . .
C84 C83 Cs2 79.9(12) . .
N7 C83 Cs2 73.5(9) . .
C82 C83 Cs2 106.9(12) . .
C83 C84 C85 107.7(19) . .
C83 C84 Cs2 78.0(12) . .
C85 C84 Cs2 83.4(12) . .
C83 C84 H84 126.2 . .
C85 C84 H84 126.2 . .
Cs2 C84 H84 105.8 . .
C86 C85 C84 109(2) . .
C86 C85 Cs2 74.1(13) . .
C84 C85 Cs2 73.8(12) . .
C86 C85 H85 125.7 . .
C84 C85 H85 125.7 . .
Cs2 C85 H85 118.3 . .
C85 C86 N7 111.1(19) . .
C85 C86 C87 132(2) . .
N7 C86 C87 116.7(16) . .
C85 C86 Cs2 85.4(13) . .
N7 C86 Cs2 73.1(9) . .
C87 C86 Cs2 107.3(11) . .
C96 C87 C88 111.1(19) . .
C96 C87 C86 110.2(17) . .
C88 C87 C86 105.4(17) . .
C96 C87 C142 108.5(18) . .
C88 C87 C142 112.1(17) . .
C86 C87 C142 109.6(16) . .
C89 C88 N8 107.0(19) . .
C89 C88 C87 128(2) . .
N8 C88 C87 125(2) . .
C89 C88 Cs2 92.3(13) . .
N8 C88 Cs2 73.8(10) . .
C87 C88 Cs2 105.7(12) . .
C88 C89 C90 110(2) . .
C88 C89 Cs2 67.5(13) . .
C90 C89 Cs2 76.8(12) . .
C88 C89 H89 124.9 . .
C90 C89 H89 124.9 . .
Cs2 C89 H89 122.3 . .
C91 C90 C89 106.4(18) . .
C91 C90 Cs2 69.7(11) . .
C89 C90 Cs2 82.2(12) . .
C91 C90 H90 126.8 . .
C89 C90 H90 126.8 . .
Cs2 C90 H90 113.8 . .
N8 C91 C90 106.8(18) . .
N8 C91 C92 120.9(17) . .
C90 C91 C92 132.3(19) . .
N8 C91 Cs2 74.2(10) . .
C90 C91 Cs2 88.8(11) . .
C92 C91 Cs2 105.7(11) . .
C73 C92 C98 110.5(16) . .
C73 C92 C91 109.8(15) . .
C98 C92 C91 108.2(15) . .
C73 C92 C97 111.3(17) . .
C98 C92 C97 111.9(15) . .
C91 C92 C97 105.0(16) . .
C77 C93 H93A 109.5 . .
C77 C93 H93B 109.5 . .
H93A C93 H93B 109.5 . .
C77 C93 H93C 109.5 . .
H93A C93 H93C 109.5 . .
H93B C93 H93C 109.5 . .
C82 C94 H94A 109.5 . .
C82 C94 H94B 109.5 . .
H94A C94 H94B 109.5 . .
C82 C94 H94C 109.5 . .
H94A C94 H94C 109.5 . .
H94B C94 H94C 109.5 . .
C82 C95 H95A 109.5 . .
C82 C95 H95B 109.5 . .
H95A C95 H95B 109.5 . .
C82 C95 H95C 109.5 . .
H95A C95 H95C 109.5 . .
H95B C95 H95C 109.5 . .
C87 C96 H96A 109.5 . .
C87 C96 H96B 109.5 . .
H96A C96 H96B 109.5 . .
C87 C96 H96C 109.5 . .
H96A C96 H96C 109.5 . .
H96B C96 H96C 109.5 . .
C92 C97 H97A 109.5 . .
C92 C97 H97B 109.5 . .
H97A C97 H97B 109.5 . .
C92 C97 H97C 109.5 . .
H97A C97 H97C 109.5 . .
H97B C97 H97C 109.5 . .
C92 C98 H98A 109.5 . .
C92 C98 H98B 109.5 . .
H98A C98 H98B 109.5 . .
C92 C98 H98C 109.5 . .
H98A C98 H98C 109.5 . .
H98B C98 H98C 109.5 . .
C100 C99 C104 113.6(18) . .
C100 C99 C77 128.8(19) . .
C104 C99 C77 117.5(18) . .
C99 C100 C101 128(2) . .
C99 C100 H100 116.1 . .
C101 C100 H100 116.1 . .
C100 C101 C102 118.2(18) . .
C100 C101 H101 120.9 . .
C102 C101 H101 120.9 . .
O9 C102 C103 128.1(16) . .
O9 C102 C101 116.1(16) . .
C103 C102 C101 115.7(16) . .
C104 C103 C102 122.0(19) . .
C104 C103 H103 119.0 . .
C102 C103 H103 119.0 . .
C103 C104 C99 123(2) . .
C103 C104 H104 118.7 . .
C99 C104 H104 118.7 . .
O9 C105 C106 109.2(16) . .
O9 C105 H10A 109.8 . .
C106 C105 H10A 109.8 . .
O9 C105 H10B 109.8 . .
C106 C105 H10B 109.8 . .
H10A C105 H10B 108.3 . .
O10 C106 C105 109.6(17) . .
O10 C106 H10C 109.8 . .
C105 C106 H10C 109.8 . .
O10 C106 H10D 109.8 . .
C105 C106 H10D 109.8 . .
H10C C106 H10D 108.2 . .
C112 C107 O10 127(2) . .
C112 C107 C108 121(2) . .
O10 C107 C108 111.1(17) . .
C109 C108 C107 113.5(17) . .
C109 C108 C134 119.4(18) . .
C107 C108 C134 126.7(18) . .
C110 C109 C108 119.2(18) . .
C110 C109 H109 120.4 . .
C108 C109 H109 120.4 . .
C111 C110 C109 120(2) . .
C111 C110 H110 119.8 . .
C109 C110 H110 119.8 . .
C112 C111 C110 124(2) . .
C112 C111 H111 118.2 . .
C110 C111 H111 118.2 . .
C111 C112 C107 121(3) . .
C111 C112 C113 119(2) . .
C107 C112 C113 120(2) . .
C114 C113 C112 109.9(19) . .
C114 C113 H11A 109.7 . .
C112 C113 H11A 109.7 . .
C114 C113 H11B 109.7 . .
C112 C113 H11B 109.7 . .
H11A C113 H11B 108.2 . .
C115 C114 C119 117(2) . .
C115 C114 C113 121(2) . .
C119 C114 C113 120(2) . .
O13 C115 C114 124(2) . .
O13 C115 C116 118(2) . .
C114 C115 C116 118(2) . .
C117 C116 C115 120(2) . .
C117 C116 C120 126(2) . .
C115 C116 C120 114(2) . .
C116 C117 C118 122(3) . .
C116 C117 H117 119.2 . .
C118 C117 H117 119.2 . .
C119 C118 C117 120(3) . .
C119 C118 H118 120.2 . .
C117 C118 H118 120.2 . .
C118 C119 C114 121(3) . .
C118 C119 H119 119.5 . .
C114 C119 H119 119.5 . .
C121 C120 C116 114.8(19) . .
C121 C120 H12A 108.6 . .
C116 C120 H12A 108.6 . .
C121 C120 H12B 108.6 . .
C116 C120 H12B 108.6 . .
H12A C120 H12B 107.5 . .
C122 C121 C126 119(2) . .
C122 C121 C120 119(2) . .
C126 C121 C120 122(2) . .
C123 C122 O11 120.9(18) . .
C123 C122 C121 120.0(19) . .
O11 C122 C121 119.1(19) . .
C122 C123 C124 118.9(19) . .
C122 C123 C127 124.6(19) . .
C124 C123 C127 116.6(19) . .
C125 C124 C123 121(2) . .
C125 C124 H124 119.5 . .
C123 C124 H124 119.5 . .
C124 C125 C126 124(2) . .
C124 C125 H125 118.2 . .
C126 C125 H125 118.2 . .
C125 C126 C121 117(2) . .
C125 C126 H126 121.5 . .
C121 C126 H126 121.5 . .
C123 C127 C128 108.6(16) . .
C123 C127 H12C 110.0 . .
C128 C127 H12C 110.0 . .
C123 C127 H12D 110.0 . .
C128 C127 H12D 110.0 . .
H12C C127 H12D 108.3 . .
C133 C128 C129 119(2) . .
C133 C128 C127 126(2) . .
C129 C128 C127 115.6(18) . .
O14 C129 C128 123(2) . .
O14 C129 C130 119(2) . .
C128 C129 C130 117.7(19) . .
C131 C130 C134 125.0(19) . .
C131 C130 C129 116.9(19) . .
C134 C130 C129 117.9(18) . .
C130 C131 C132 128(2) . .
C130 C131 H131 116.0 . .
C132 C131 H131 116.0 . .
C131 C132 C133 109.6(19) . .
C131 C132 H132 125.2 . .
C133 C132 H132 125.2 . .
C128 C133 C132 129(2) . .
C128 C133 H133 115.7 . .
C132 C133 H133 115.7 . .
C130 C134 C108 106.6(16) . .
C130 C134 H13A 110.4 . .
C108 C134 H13A 110.4 . .
C130 C134 H13B 110.4 . .
C108 C134 H13B 110.4 . .
H13A C134 H13B 108.6 . .
O13 C135 H13C 109.5 . .
O13 C135 H13D 109.5 . .
H13C C135 H13D 109.5 . .
O13 C135 H13E 109.5 . .
H13C C135 H13E 109.5 . .
H13D C135 H13E 109.5 . .
O14 C136 H13F 109.5 . .
O14 C136 H13G 109.5 . .
H13F C136 H13G 109.5 . .
O14 C136 H13H 109.5 . .
H13F C136 H13H 109.5 . .
H13G C136 H13H 109.5 . .
O11 C137 C138 109.4(19) . .
O11 C137 H13I 109.8 . .
C138 C137 H13I 109.8 . .
O11 C137 H13J 109.8 . .
C138 C137 H13J 109.8 . .
H13I C137 H13J 108.2 . .
O12 C138 C137 110.2(18) . .
O12 C138 H13K 109.6 . .
C137 C138 H13K 109.6 . .
O12 C138 H13L 109.6 . .
C137 C138 H13L 109.6 . .
H13K C138 H13L 108.1 . .
O12 C139 C140 127(2) . .
O12 C139 C144 126(2) . .
C140 C139 C144 107(2) . .
C141 C140 C139 131(2) . .
C141 C140 H140 114.6 . .
C139 C140 H140 114.6 . .
C140 C141 C142 116(2) . .
C140 C141 H141 122.0 . .
C142 C141 H141 122.0 . .
C143 C142 C141 119.2(19) . .
C143 C142 C87 124.3(18) . .
C141 C142 C87 115.9(18) . .
C144 C143 C142 123(2) . .
C144 C143 H143 118.4 . .
C142 C143 H143 118.4 . .
C143 C144 C139 124(2) . .
C143 C144 H144 118.2 . .
C139 C144 H144 118.2 . .

loop_
_geom_bond_atom_site_label_1
_geom_bond_atom_site_label_2
_geom_bond_distance
_geom_bond_site_symmetry_2
Cs1 O8 3.082(17) .
Cs1 N2 3.407(13) .
Cs1 N3 3.411(16) .
Cs1 C1 3.48(2) .
Cs1 C4 3.514(19) .
Cs1 N1 3.515(16) .
Cs1 N4 3.539(17) .
Cs1 C6 3.564(17) .
Cs1 C2 3.61(2) .
Cs1 C16 3.62(2) .
Cs1 C9 3.620(17) .
Cs1 C14 3.64(2) .
N1 C4 1.42(2) .
N1 C1 1.57(3) .
N1 H1N 0.8600 .
N2 C9 1.34(2) .
N2 C6 1.37(2) .
N2 H2N 0.8600 .
N3 C11 1.34(2) .
N3 C14 1.42(2) .
N3 H3N 0.8600 .
N4 C16 1.38(3) .
N4 C19 1.39(2) .
N4 H4N 0.8600 .
O1 C30 1.30(2) .
O1 C33 1.42(2) .
O2 C35 1.40(2) .
O2 C34 1.53(2) .
O3 C50 1.38(2) .
O3 C65 1.48(2) .
O4 C66 1.28(2) .
O4 C67 1.35(2) .
O5 C57 1.25(2) .
O5 C64 1.37(2) .
O6 C43 1.33(2) .
O6 C63 1.43(3) .
O8 C1A 1.47(3) .
C1 C2 1.28(3) .
C1 C20 1.61(3) .
C1A H1A1 0.9600 .
C1A H1A2 0.9600 .
C1A H1A3 0.9600 .
C2 C3 1.43(3) .
C2 H2 0.9300 .
C3 C4 1.41(2) .
C3 H3 0.9300 .
C4 C5 1.40(2) .
C5 C22 1.54(2) .
C5 C6 1.55(3) .
C5 C21 1.56(3) .
C6 C7 1.42(2) .
C7 C8 1.43(3) .
C7 H7 0.9300 .
C8 C9 1.37(2) .
C8 H8 0.9300 .
C9 C10 1.62(3) .
C10 C27 1.47(3) .
C10 C11 1.50(3) .
C10 C23 1.55(3) .
C11 C12 1.44(3) .
C12 C13 1.47(3) .
C12 H12 0.9300 .
C13 C14 1.45(3) .
C13 H13 0.9300 .
C14 C15 1.39(3) .
C15 C25 1.38(3) .
C15 C16 1.52(3) .
C15 C24 1.57(3) .
C16 C17 1.44(3) .
C17 C18 1.42(3) .
C17 H17 0.9300 .
C18 C19 1.32(2) .
C18 H18 0.9300 .
C19 C20 1.54(3) .
C20 C70 1.48(3) .
C20 C26 1.59(3) .
C21 H21A 0.9600 .
C21 H21B 0.9600 .
C21 H21C 0.9600 .
C22 H22A 0.9600 .
C22 H22B 0.9600 .
C22 H22C 0.9600 .
C23 H23A 0.9600 .
C23 H23B 0.9600 .
C23 H23C 0.9600 .
C24 H24A 0.9600 .
C24 H24B 0.9600 .
C24 H24C 0.9600 .
C25 H25A 0.9600 .
C25 H25B 0.9600 .
C25 H25C 0.9600 .
C26 H26A 0.9600 .
C26 H26B 0.9600 .
C26 H26C 0.9600 .
C27 C28 1.41(3) .
C27 C32 1.52(3) .
C28 C29 1.28(2) .
C28 H28 0.9300 .
C29 C30 1.50(3) .
C29 H29 0.9300 .
C30 C31 1.42(3) .
C31 C32 1.32(2) .
C31 H31 0.9300 .
C32 H32 0.9300 .
C33 C34 1.41(2) .
C33 H33A 0.9700 .
C33 H33B 0.9700 .
C34 H34A 0.9700 .
C34 H34B 0.9700 .
C35 C40 1.34(2) .
C35 C36 1.45(3) .
C36 C37 1.41(3) .
C36 C41 1.42(3) .
C37 C38 1.27(3) .
C37 H37 0.9300 .
C38 C39 1.33(3) .
C38 Cs1 3.92(2) 1_545
C38 H38 0.9300 .
C39 C40 1.39(3) .
C39 H39 0.9300 .
C40 C62 1.49(3) .
C41 C42 1.55(3) .
C41 H41A 0.9700 .
C41 H41B 0.9700 .
C42 C47 1.39(3) .
C42 C43 1.44(3) .
C43 C44 1.48(3) .
C44 C45 1.33(3) .
C44 C48 1.46(2) .
C45 C46 1.49(3) .
C45 H45 0.9300 .
C46 C47 1.40(3) .
C46 H46 0.9300 .
C47 H47 0.9300 .
C48 C49 1.51(3) .
C48 H48A 0.9700 .
C48 H48B 0.9700 .
C49 C54 1.21(2) .
C49 C50 1.48(3) .
C50 C51 1.47(3) .
C51 C52 1.21(2) .
C51 C55 1.55(3) .
C52 C53 1.34(3) .
C52 H52 0.9300 .
C53 C54 1.36(3) .
C53 H53 0.9300 .
C54 H54 0.9300 .
C55 C56 1.47(3) .
C55 H55A 0.9700 .
C55 H55B 0.9700 .
C56 C61 1.32(3) .
C56 C57 1.49(3) .
C57 C58 1.33(3) .
C58 C59 1.49(3) .
C58 C62 1.56(3) .
C59 C60 1.36(3) .
C59 H59 0.9300 .
C60 C61 1.41(3) .
C60 H60 0.9300 .
C61 H61 0.9300 .
C62 H62A 0.9700 .
C62 H62B 0.9700 .
C63 H63A 0.9600 .
C63 H63B 0.9600 .
C63 H63C 0.9600 .
C64 H64A 0.9600 .
C64 H64B 0.9600 .
C64 H64C 0.9600 .
C65 C66 1.38(3) .
C65 H65A 0.9700 .
C65 H65B 0.9700 .
C66 H66A 0.9700 .
C66 H66B 0.9700 .
C67 C68 1.35(3) .
C67 C72 1.53(3) .
C68 C69 1.28(2) .
C68 H68 0.9300 .
C69 C70 1.41(3) .
C69 H69 0.9300 .
C70 C71 1.38(3) .
C71 C72 1.18(3) .
C71 H71 0.9300 .
C72 H72 0.9300 .
Cs2 O16 3.155(18) .
Cs2 N7 3.381(14) .
Cs2 N6 3.445(14) .
Cs2 N8 3.453(14) .
Cs2 N5 3.493(14) .
Cs2 C83 3.50(2) .
Cs2 C86 3.512(18) .
Cs2 C84 3.519(19) .
Cs2 C81 3.526(18) .
Cs2 C91 3.562(18) .
Cs2 C88 3.57(2) .
Cs2 C85 3.64(2) .
O9 C102 1.295(18) .
O9 C105 1.374(19) .
O10 C106 1.42(2) .
O10 C107 1.42(2) .
O11 C122 1.39(2) .
O11 C137 1.44(2) .
O12 C139 1.28(2) .
O12 C138 1.38(2) .
O13 C135 1.31(2) .
O13 C115 1.37(3) .
O14 C129 1.31(2) .
O14 C136 1.44(2) .
N5 C76 1.37(2) .
N5 C73 1.42(2) .
N5 H5N 0.8600 .
N6 C78 1.37(2) .
N6 C81 1.40(2) .
N6 H6N 0.8600 .
N7 C86 1.39(2) .
N7 C83 1.44(2) .
N7 H7N 0.8600 .
N8 C91 1.39(2) .
N8 C88 1.39(2) .
N8 H8N 0.8600 .
C73 C92 1.42(3) .
C73 C74 1.43(3) .
C74 C75 1.44(3) .
C74 H74 0.9300 .
C75 C76 1.33(2) .
C75 H75 0.9300 .
C76 C77 1.60(3) .
C77 C93 1.48(3) .
C77 C99 1.51(3) .
C77 C78 1.52(3) .
C78 C79 1.39(3) .
C79 C80 1.40(2) .
C79 H79 0.9300 .
C80 C81 1.36(2) .
C80 H80 0.9300 .
C81 C82 1.54(3) .
C82 C95 1.39(2) .
C82 C83 1.48(3) .
C82 C94 1.63(3) .
C83 C84 1.34(2) .
C84 C85 1.42(3) .
C84 H84 0.9300 .
C85 C86 1.28(2) .
C85 H85 0.9300 .
C86 C87 1.60(3) .
C87 C96 1.52(3) .
C87 C88 1.56(3) .
C87 C142 1.66(3) .
C88 C89 1.34(3) .
C89 C90 1.40(2) .
C89 H89 0.9300 .
C90 C91 1.39(3) .
C90 H90 0.9300 .
C91 C92 1.58(3) .
C92 C98 1.55(2) .
C92 C97 1.61(3) .
C93 H93A 0.9600 .
C93 H93B 0.9600 .
C93 H93C 0.9600 .
C94 H94A 0.9600 .
C94 H94B 0.9600 .
C94 H94C 0.9600 .
C95 H95A 0.9600 .
C95 H95B 0.9600 .
C95 H95C 0.9600 .
C96 H96A 0.9600 .
C96 H96B 0.9600 .
C96 H96C 0.9600 .
C97 H97A 0.9600 .
C97 H97B 0.9600 .
C97 H97C 0.9600 .
C98 H98A 0.9600 .
C98 H98B 0.9600 .
C98 H98C 0.9600 .
C99 C100 1.31(2) .
C99 C104 1.50(3) .
C100 C101 1.35(2) .
C100 H100 0.9300 .
C101 C102 1.49(2) .
C101 H101 0.9300 .
C102 C103 1.41(2) .
C103 C104 1.31(2) .
C103 H103 0.9300 .
C104 H104 0.9300 .
C105 C106 1.47(2) .
C105 H10A 0.9700 .
C105 H10B 0.9700 .
C106 H10C 0.9700 .
C106 H10D 0.9700 .
C107 C112 1.32(3) .
C107 C108 1.46(3) .
C108 C109 1.41(2) .
C108 C134 1.56(3) .
C109 C110 1.38(2) .
C109 H109 0.9300 .
C110 C111 1.32(3) .
C110 H110 0.9300 .
C111 C112 1.28(3) .
C111 H111 0.9300 .
C112 C113 1.59(3) .
C113 C114 1.50(3) .
C113 H11A 0.9700 .
C113 H11B 0.9700 .
C114 C115 1.38(3) .
C114 C119 1.50(3) .
C115 C116 1.46(3) .
C116 C117 1.36(3) .
C116 C120 1.56(3) .
C117 C118 1.40(3) .
C117 H117 0.9300 .
C118 C119 1.31(3) .
C118 H118 0.9300 .
C119 H119 0.9300 .
C120 C121 1.50(3) .
C120 H12A 0.9700 .
C120 H12B 0.9700 .
C121 C122 1.41(3) .
C121 C126 1.46(3) .
C122 C123 1.34(3) .
C123 C124 1.41(3) .
C123 C127 1.51(2) .
C124 C125 1.32(3) .
C124 H124 0.9300 .
C125 C126 1.33(3) .
C125 H125 0.9300 .
C126 H126 0.9300 .
C127 C128 1.55(3) .
C127 H12C 0.9700 .
C127 H12D 0.9700 .
C128 C133 1.30(2) .
C128 C129 1.42(3) .
C129 C130 1.49(3) .
C130 C131 1.37(2) .
C130 C134 1.46(3) .
C131 C132 1.38(3) .
C131 H131 0.9300 .
C132 C133 1.48(3) .
C132 H132 0.9300 .
C133 H133 0.9300 .
C134 H13A 0.9700 .
C134 H13B 0.9700 .
C135 H13C 0.9600 .
C135 H13D 0.9600 .
C135 H13E 0.9600 .
C136 H13F 0.9600 .
C136 H13G 0.9600 .
C136 H13H 0.9600 .
C137 C138 1.47(3) .
C137 H13I 0.9700 .
C137 H13J 0.9700 .
C138 H13K 0.9700 .
C138 H13L 0.9700 .
C139 C140 1.40(3) .
C139 C144 1.52(3) .
C140 C141 1.26(2) .
C140 H140 0.9300 .
C141 C142 1.46(3) .
C141 H141 0.9300 .
C142 C143 1.31(2) .
C143 C144 1.27(3) .
C143 H143 0.9300 .
C144 H144 0.9300 .

loop_
_geom_hbond_atom_site_label_D
_geom_hbond_atom_site_label_H
_geom_hbond_atom_site_label_A
_geom_hbond_distance_DH
_geom_hbond_distance_HA
_geom_hbond_distance_DA
_geom_hbond_angle_DHA
N1 H1N Cl1 0.86 2.48 3.246(16) 148
N2 H2N Cl1 0.86 2.46 3.304(16) 168
N3 H3N Cl1 0.86 2.43 3.291(18) 176
N4 H4N Cl1 0.86 2.48 3.29(2) 159
N5 H5N Cl2 0.86 2.41 3.262(16) 169
N6 H6N Cl2 0.86 2.40 3.238(17) 164
N7 H7N Cl2 0.86 2.40 3.228(16) 163
N8 H8N Cl2 0.86 2.44 3.263(17) 161

loop_
_geom_torsion_atom_site_label_1
_geom_torsion_atom_site_label_2
_geom_torsion_atom_site_label_3
_geom_torsion_atom_site_label_4
_geom_torsion
_geom_torsion_site_symmetry_1
_geom_torsion_site_symmetry_4
C4 N1 C1 C2 6(2) . .
Cs1 N1 C1 C2 80.5(18) . .
C4 N1 C1 C20 178.9(16) . .
Cs1 N1 C1 C20 -106.4(15) . .
C4 N1 C1 Cs1 -74.7(11) . .
N1 C1 C2 C3 -1(3) . .
C20 C1 C2 C3 -170(3) . .
Cs1 C1 C2 C3 74.6(16) . .
N1 C1 C2 Cs1 -75.6(15) . .
C20 C1 C2 Cs1 116(4) . .
C1 C2 C3 C4 -4(3) . .
Cs1 C2 C3 C4 65.0(14) . .
C1 C2 C3 Cs1 -69.5(18) . .
C2 C3 C4 C5 -177(2) . .
Cs1 C3 C4 C5 -109(2) . .
C2 C3 C4 N1 8(2) . .
Cs1 C3 C4 N1 76.0(13) . .
C2 C3 C4 Cs1 -67.6(14) . .
C1 N1 C4 C5 176.2(18) . .
Cs1 N1 C4 C5 103.5(17) . .
C1 N1 C4 C3 -8(2) . .
Cs1 N1 C4 C3 -81.1(14) . .
C1 N1 C4 Cs1 72.8(12) . .
C3 C4 C5 C22 -138(2) . .
N1 C4 C5 C22 36(3) . .
Cs1 C4 C5 C22 122.5(15) . .
C3 C4 C5 C6 101(2) . .
N1 C4 C5 C6 -85(2) . .
Cs1 C4 C5 C6 1.5(18) . .
C3 C4 C5 C21 -17(3) . .
N1 C4 C5 C21 157.3(17) . .
Cs1 C4 C5 C21 -116.4(13) . .
C9 N2 C6 C7 -3.4(19) . .
Cs1 N2 C6 C7 82.6(11) . .
C9 N2 C6 C5 -176.9(17) . .
Cs1 N2 C6 C5 -90.8(17) . .
C9 N2 C6 Cs1 -86.1(13) . .
C4 C5 C6 N2 75(2) . .
C22 C5 C6 N2 -51(2) . .
C21 C5 C6 N2 -169.1(17) . .
C4 C5 C6 C7 -96(2) . .
C22 C5 C6 C7 138(2) . .
C21 C5 C6 C7 20(3) . .
C4 C5 C6 Cs1 -1.4(17) . .
C22 C5 C6 Cs1 -127.3(13) . .
C21 C5 C6 Cs1 114.6(14) . .
N2 C6 C7 C8 2(2) . .
C5 C6 C7 C8 175.4(19) . .
Cs1 C6 C7 C8 73.8(16) . .
N2 C6 C7 Cs1 -71.3(10) . .
C5 C6 C7 Cs1 102(2) . .
C6 C7 C8 C9 -1(2) . .
Cs1 C7 C8 C9 65.9(12) . .
C6 C7 C8 Cs1 -66.6(14) . .
C6 N2 C9 C8 4(2) . .
Cs1 N2 C9 C8 -80.6(15) . .
C6 N2 C9 C10 -179.5(17) . .
Cs1 N2 C9 C10 96.4(17) . .
C6 N2 C9 Cs1 84.1(12) . .
C7 C8 C9 N2 -2(2) . .
Cs1 C8 C9 N2 68.1(13) . .
C7 C8 C9 C10 -178.3(19) . .
Cs1 C8 C9 C10 -109(2) . .
C7 C8 C9 Cs1 -69.7(13) . .
N2 C9 C10 C27 46(3) . .
C8 C9 C10 C27 -137(2) . .
Cs1 C9 C10 C27 121.5(16) . .
N2 C9 C10 C11 -73(2) . .
C8 C9 C10 C11 103(2) . .
Cs1 C9 C10 C11 2(2) . .
N2 C9 C10 C23 165.4(17) . .
C8 C9 C10 C23 -18(3) . .
Cs1 C9 C10 C23 -119.2(16) . .
C14 N3 C11 C12 -6(3) . .
Cs1 N3 C11 C12 81.5(17) . .
C14 N3 C11 C10 -180(2) . .
Cs1 N3 C11 C10 -92(2) . .
C14 N3 C11 Cs1 -87.9(15) . .
C27 C10 C11 N3 -49(3) . .
C23 C10 C11 N3 -170(2) . .
C9 C10 C11 N3 70(3) . .
C27 C10 C11 C12 139(2) . .
C23 C10 C11 C12 17(3) . .
C9 C10 C11 C12 -102(2) . .
C27 C10 C11 Cs1 -121.0(16) . .
C23 C10 C11 Cs1 117.3(17) . .
C9 C10 C11 Cs1 -2.0(19) . .
N3 C11 C12 C13 3(2) . .
C10 C11 C12 C13 176(2) . .
Cs1 C11 C12 C13 68.4(15) . .
C11 C12 C13 C14 2(2) . .
C11 C12 C13 Cs1 -63.7(15) . .
C11 N3 C14 C15 -173(2) . .
Cs1 N3 C14 C15 97(2) . .
C11 N3 C14 C13 7(2) . .
Cs1 N3 C14 C13 -83.5(13) . .
C11 N3 C14 Cs1 90.5(16) . .
C12 C13 C14 C15 175(3) . .
Cs1 C13 C14 C15 -112(3) . .
C12 C13 C14 N3 -5(2) . .
Cs1 C13 C14 N3 68.7(12) . .
C12 C13 C14 Cs1 -73.8(17) . .
N3 C14 C15 C25 46(3) . .
C13 C14 C15 C25 -134(3) . .
Cs1 C14 C15 C25 122.2(19) . .
N3 C14 C15 C16 -76(3) . .
C13 C14 C15 C16 104(3) . .
Cs1 C14 C15 C16 0(2) . .
N3 C14 C15 C24 168.8(19) . .
C13 C14 C15 C24 -11(3) . .
Cs1 C14 C15 C24 -115.0(15) . .
C19 N4 C16 C17 6(2) . .
Cs1 N4 C16 C17 87.4(15) . .
C19 N4 C16 C15 -178.3(18) . .
Cs1 N4 C16 C15 -97(2) . .
C19 N4 C16 Cs1 -81.2(14) . .
C25 C15 C16 N4 -45(3) . .
C14 C15 C16 N4 82(3) . .
C24 C15 C16 N4 -166(2) . .
C25 C15 C16 C17 130(3) . .
C14 C15 C16 C17 -104(3) . .
C24 C15 C16 C17 9(3) . .
C25 C15 C16 Cs1 -126.6(17) . .
C14 C15 C16 Cs1 0(2) . .
C24 C15 C16 Cs1 112.4(16) . .
N4 C16 C17 C18 -9(2) . .
C15 C16 C17 C18 176(2) . .
Cs1 C16 C17 C18 66.8(17) . .
N4 C16 C17 Cs1 -75.4(13) . .
C15 C16 C17 Cs1 109(2) . .
C16 C17 C18 C19 8(3) . .
Cs1 C17 C18 C19 69.1(14) . .
C16 C17 C18 Cs1 -60.7(16) . .
C17 C18 C19 N4 -4(2) . .
Cs1 C18 C19 N4 71.1(13) . .
C17 C18 C19 C20 -180(2) . .
Cs1 C18 C19 C20 -104(2) . .
C17 C18 C19 Cs1 -75.5(16) . .
C16 N4 C19 C18 -1(2) . .
Cs1 N4 C19 C18 -80.8(14) . .
C16 N4 C19 C20 174.9(17) . .
Cs1 N4 C19 C20 95.4(15) . .
C16 N4 C19 Cs1 79.5(14) . .
C18 C19 C20 C70 -138(2) . .
N4 C19 C20 C70 47(2) . .
Cs1 C19 C20 C70 124.6(14) . .
C18 C19 C20 C26 -19(3) . .
N4 C19 C20 C26 165.8(16) . .
Cs1 C19 C20 C26 -116.9(13) . .
C18 C19 C20 C1 86(3) . .
N4 C19 C20 C1 -89(2) . .
Cs1 C19 C20 C1 -12.0(16) . .
C2 C1 C20 C70 132(3) . .
N1 C1 C20 C70 -37(3) . .
Cs1 C1 C20 C70 -119.4(18) . .
C2 C1 C20 C19 -95(4) . .
N1 C1 C20 C19 95.6(18) . .
Cs1 C1 C20 C19 13.1(17) . .
C2 C1 C20 C26 15(4) . .
N1 C1 C20 C26 -153.9(16) . .
Cs1 C1 C20 C26 123.6(13) . .
C11 C10 C27 C28 148(2) . .
C23 C10 C27 C28 -90(3) . .
C9 C10 C27 C28 28(3) . .
C11 C10 C27 C32 -38(3) . .
C23 C10 C27 C32 85(2) . .
C9 C10 C27 C32 -156.9(17) . .
C10 C27 C28 C29 -180(2) . .
C32 C27 C28 C29 5(3) . .
C27 C28 C29 C30 -5(3) . .
C33 O1 C30 C31 -179.0(16) . .
C33 O1 C30 C29 6(3) . .
C28 C29 C30 O1 177.7(18) . .
C28 C29 C30 C31 2(3) . .
O1 C30 C31 C32 -176.6(17) . .
C29 C30 C31 C32 -1(3) . .
C30 C31 C32 C27 2(3) . .
C28 C27 C32 C31 -3(3) . .
C10 C27 C32 C31 -179(2) . .
C30 O1 C33 C34 178.7(16) . .
O1 C33 C34 O2 85.6(19) . .
C35 O2 C34 C33 -174.2(18) . .
C34 O2 C35 C40 -84(2) . .
C34 O2 C35 C36 103.9(18) . .
C40 C35 C36 C37 8(3) . .
O2 C35 C36 C37 180.0(16) . .
C40 C35 C36 C41 -174.2(19) . .
O2 C35 C36 C41 -2(3) . .
C41 C36 C37 C38 -180(2) . .
C35 C36 C37 C38 -3(3) . .
C36 C37 C38 C39 -6(4) . .
C36 C37 C38 Cs1 -114(2) . 1_545
C37 C38 C39 C40 10(3) . .
Cs1 C38 C39 C40 140.7(19) 1_545 .
O2 C35 C40 C39 -176.0(17) . .
C36 C35 C40 C39 -5(3) . .
O2 C35 C40 C62 -3(3) . .
C36 C35 C40 C62 168.1(18) . .
C38 C39 C40 C35 -5(3) . .
C38 C39 C40 C62 -178(2) . .
C37 C36 C41 C42 -118(2) . .
C35 C36 C41 C42 65(3) . .
C36 C41 C42 C47 -113(2) . .
C36 C41 C42 C43 66(3) . .
C63 O6 C43 C42 89(3) . .
C63 O6 C43 C44 -93(2) . .
C47 C42 C43 O6 -175(2) . .
C41 C42 C43 O6 6(3) . .
C47 C42 C43 C44 7(3) . .
C41 C42 C43 C44 -172.2(19) . .
O6 C43 C44 C45 177(2) . .
C42 C43 C44 C45 -5(3) . .
O6 C43 C44 C48 -3(3) . .
C42 C43 C44 C48 175(2) . .
C48 C44 C45 C46 -180(2) . .
C43 C44 C45 C46 0(3) . .
C44 C45 C46 C47 3(3) . .
C43 C42 C47 C46 -4(3) . .
C41 C42 C47 C46 175(2) . .
C45 C46 C47 C42 0(3) . .
C45 C44 C48 C49 114(2) . .
C43 C44 C48 C49 -65(3) . .
C44 C48 C49 C54 111(3) . .
C44 C48 C49 C50 -66(2) . .
C65 O3 C50 C51 85(2) . .
C65 O3 C50 C49 -102(2) . .
C54 C49 C50 O3 176.8(19) . .
C48 C49 C50 O3 -6(3) . .
C54 C49 C50 C51 -9(3) . .
C48 C49 C50 C51 168.4(16) . .
O3 C50 C51 C52 -177(2) . .
C49 C50 C51 C52 10(3) . .
O3 C50 C51 C55 9(3) . .
C49 C50 C51 C55 -164.2(17) . .
C50 C51 C52 C53 -5(3) . .
C55 C51 C52 C53 169(2) . .
C51 C52 C53 C54 -1(3) . .
C50 C49 C54 C53 4(4) . .
C48 C49 C54 C53 -173(2) . .
C52 C53 C54 C49 2(4) . .
C52 C51 C55 C56 -51(3) . .
C50 C51 C55 C56 122(2) . .
C51 C55 C56 C61 112(3) . .
C51 C55 C56 C57 -64(3) . .
C64 O5 C57 C58 90(3) . .
C64 O5 C57 C56 -86(3) . .
C61 C56 C57 O5 176(2) . .
C55 C56 C57 O5 -8(3) . .
C61 C56 C57 C58 0(4) . .
C55 C56 C57 C58 176(2) . .
O5 C57 C58 C59 178(2) . .
C56 C57 C58 C59 -6(4) . .
O5 C57 C58 C62 4(4) . .
C56 C57 C58 C62 -179.7(19) . .
C57 C58 C59 C60 9(4) . .
C62 C58 C59 C60 -177.8(19) . .
C58 C59 C60 C61 -4(3) . .
C55 C56 C61 C60 -172(2) . .
C57 C56 C61 C60 4(4) . .
C59 C60 C61 C56 -2(4) . .
C35 C40 C62 C58 -109(2) . .
C39 C40 C62 C58 63(3) . .
C57 C58 C62 C40 61(3) . .
C59 C58 C62 C40 -113(2) . .
C50 O3 C65 C66 164(2) . .
C67 O4 C66 C65 167.3(18) . .
O3 C65 C66 O4 -74(3) . .
C66 O4 C67 C68 -167(2) . .
C66 O4 C67 C72 11(3) . .
O4 C67 C68 C69 177(2) . .
C72 C67 C68 C69 -2(3) . .
C67 C68 C69 C70 0(4) . .
C68 C69 C70 C71 6(3) . .
C68 C69 C70 C20 179(2) . .
C19 C20 C70 C71 -163(2) . .
C26 C20 C70 C71 79(3) . .
C1 C20 C70 C71 -34(3) . .
C19 C20 C70 C69 25(3) . .
C26 C20 C70 C69 -93(2) . .
C1 C20 C70 C69 155(2) . .
C69 C70 C71 C72 -15(4) . .
C20 C70 C71 C72 173(2) . .
C70 C71 C72 C67 14(4) . .
C68 C67 C72 C71 -5(3) . .
O4 C67 C72 C71 177(2) . .
C76 N5 C73 C92 177.3(17) . .
Cs2 N5 C73 C92 -95.6(17) . .
C76 N5 C73 C74 -3(2) . .
Cs2 N5 C73 C74 84.2(12) . .
C76 N5 C73 Cs2 -87.0(12) . .
C92 C73 C74 C75 -179.9(19) . .
N5 C73 C74 C75 0(2) . .
Cs2 C73 C74 C75 70.8(14) . .
C73 C74 C75 C76 2(2) . .
C73 C74 C75 Cs2 -64.1(13) . .
C74 C75 C76 N5 -4(2) . .
Cs2 C75 C76 N5 68.0(13) . .
C74 C75 C76 C77 -178.5(18) . .
Cs2 C75 C76 C77 -106(2) . .
C74 C75 C76 Cs2 -72.3(14) . .
C73 N5 C76 C75 5(2) . .
Cs2 N5 C76 C75 -80.7(15) . .
C73 N5 C76 C77 179.6(15) . .
Cs2 N5 C76 C77 94.3(15) . .
C73 N5 C76 Cs2 85.3(12) . .
C75 C76 C77 C93 -20(3) . .
N5 C76 C77 C93 166.3(17) . .
Cs2 C76 C77 C93 -119.6(13) . .
C75 C76 C77 C99 -136(2) . .
N5 C76 C77 C99 50(2) . .
Cs2 C76 C77 C99 124.3(12) . .
C75 C76 C77 C78 98(3) . .
N5 C76 C77 C78 -76(2) . .
Cs2 C76 C77 C78 -1.8(17) . .
C81 N6 C78 C79 -4(2) . .
Cs2 N6 C78 C79 75.9(14) . .
C81 N6 C78 C77 -179.6(17) . .
Cs2 N6 C78 C77 -99.5(18) . .
C81 N6 C78 Cs2 -80.1(12) . .
C93 C77 C78 N6 -167.1(18) . .
C99 C77 C78 N6 -40(3) . .
C76 C77 C78 N6 80(2) . .
C93 C77 C78 C79 19(3) . .
C99 C77 C78 C79 146(2) . .
C76 C77 C78 C79 -94(3) . .
C93 C77 C78 Cs2 115.0(15) . .
C99 C77 C78 Cs2 -117.7(16) . .
C76 C77 C78 Cs2 1.9(18) . .
N6 C78 C79 C80 5(2) . .
C77 C78 C79 C80 -180(2) . .
Cs2 C78 C79 C80 72.5(15) . .
N6 C78 C79 Cs2 -67.1(13) . .
C77 C78 C79 Cs2 108(2) . .
C78 C79 C80 C81 -5(2) . .
Cs2 C79 C80 C81 66.1(14) . .
C78 C79 C80 Cs2 -70.9(15) . .
C79 C80 C81 N6 2(2) . .
Cs2 C80 C81 N6 73.8(12) . .
C79 C80 C81 C82 -178(2) . .
Cs2 C80 C81 C82 -106(2) . .
C79 C80 C81 Cs2 -71.7(15) . .
C78 N6 C81 C80 1(2) . .
Cs2 N6 C81 C80 -82.8(13) . .
C78 N6 C81 C82 -178.5(17) . .
Cs2 N6 C81 C82 97.4(16) . .
C78 N6 C81 Cs2 84.1(13) . .
C80 C81 C82 C95 -139(2) . .
N6 C81 C82 C95 40(3) . .
Cs2 C81 C82 C95 121.5(16) . .
C80 C81 C82 C83 97(2) . .
N6 C81 C82 C83 -83(2) . .
Cs2 C81 C82 C83 -1.9(16) . .
C80 C81 C82 C94 -13(3) . .
N6 C81 C82 C94 166.4(18) . .
Cs2 C81 C82 C94 -112.6(15) . .
C86 N7 C83 C84 -8(2) . .
Cs2 N7 C83 C84 73.7(14) . .
C86 N7 C83 C82 178.3(17) . .
Cs2 N7 C83 C82 -100.3(17) . .
C86 N7 C83 Cs2 -81.4(11) . .
C95 C82 C83 C84 146(2) . .
C81 C82 C83 C84 -90(3) . .
C94 C82 C83 C84 23(3) . .
C95 C82 C83 N7 -42(3) . .
C81 C82 C83 N7 82(2) . .
C94 C82 C83 N7 -165.1(16) . .
C95 C82 C83 Cs2 -122.1(15) . .
C81 C82 C83 Cs2 2.0(16) . .
C94 C82 C83 Cs2 114.6(13) . .
N7 C83 C84 C85 10(2) . .
C82 C83 C84 C85 -177(2) . .
Cs2 C83 C84 C85 79.0(15) . .
N7 C83 C84 Cs2 -69.2(12) . .
C82 C83 C84 Cs2 104(2) . .
C83 C84 C85 C86 -9(3) . .
Cs2 C84 C85 C86 66.5(16) . .
C83 C84 C85 Cs2 -75.2(15) . .
C84 C85 C86 N7 4(2) . .
Cs2 C85 C86 N7 69.9(13) . .
C84 C85 C86 C87 -175.6(19) . .
Cs2 C85 C86 C87 -109(2) . .
C84 C85 C86 Cs2 -66.2(16) . .
C83 N7 C86 C85 2(2) . .
Cs2 N7 C86 C85 -78.1(16) . .
C83 N7 C86 C87 -178.3(15) . .
Cs2 N7 C86 C87 101.3(15) . .
C83 N7 C86 Cs2 80.4(11) . .
C85 C86 C87 C96 -19(3) . .
N7 C86 C87 C96 161.5(17) . .
Cs2 C86 C87 C96 -119.1(15) . .
C85 C86 C87 C88 101(3) . .
N7 C86 C87 C88 -79(2) . .
Cs2 C86 C87 C88 0.9(18) . .
C85 C86 C87 C142 -139(2) . .
N7 C86 C87 C142 42(2) . .
Cs2 C86 C87 C142 121.7(14) . .
C91 N8 C88 C89 7(2) . .
Cs2 N8 C88 C89 87.4(15) . .
C91 N8 C88 C87 -178.5(18) . .
Cs2 N8 C88 C87 -98.1(18) . .
C91 N8 C88 Cs2 -80.4(12) . .
C96 C87 C88 C89 13(3) . .
C86 C87 C88 C89 -107(2) . .
C142 C87 C88 C89 134(2) . .
C96 C87 C88 N8 -160.5(18) . .
C86 C87 C88 N8 80(2) . .
C142 C87 C88 N8 -39(3) . .
C96 C87 C88 Cs2 118.5(16) . .
C86 C87 C88 Cs2 -0.8(17) . .
C142 C87 C88 Cs2 -119.9(15) . .
N8 C88 C89 C90 -8(2) . .
C87 C88 C89 C90 177.4(19) . .
Cs2 C88 C89 C90 65.5(16) . .
N8 C88 C89 Cs2 -73.8(13) . .
C87 C88 C89 Cs2 112(2) . .
C88 C89 C90 C91 6(2) . .
Cs2 C89 C90 C91 66.1(13) . .
C88 C89 C90 Cs2 -59.6(16) . .
C88 N8 C91 C90 -3(2) . .
Cs2 N8 C91 C90 -83.8(13) . .
C88 N8 C91 C92 179.8(16) . .
Cs2 N8 C91 C92 99.2(16) . .
C88 N8 C91 Cs2 80.7(12) . .
C89 C90 C91 N8 -2(2) . .
Cs2 C90 C91 N8 73.1(12) . .
C89 C90 C91 C92 175(2) . .
Cs2 C90 C91 C92 -110(2) . .
C89 C90 C91 Cs2 -74.9(14) . .
N5 C73 C92 C98 -42(2) . .
C74 C73 C92 C98 137.9(19) . .
Cs2 C73 C92 C98 -119.7(12) . .
N5 C73 C92 C91 77(2) . .
C74 C73 C92 C91 -103(2) . .
Cs2 C73 C92 C91 -0.4(17) . .
N5 C73 C92 C97 -167.3(16) . .
C74 C73 C92 C97 13(3) . .
Cs2 C73 C92 C97 115.3(13) . .
N8 C91 C92 C73 -80(2) . .
C90 C91 C92 C73 104(2) . .
Cs2 C91 C92 C73 0.4(17) . .
N8 C91 C92 C98 40(2) . .
C90 C91 C92 C98 -136(2) . .
Cs2 C91 C92 C98 121.2(13) . .
N8 C91 C92 C97 160.0(17) . .
C90 C91 C92 C97 -16(3) . .
Cs2 C91 C92 C97 -119.2(13) . .
C93 C77 C99 C100 -81(3) . .
C78 C77 C99 C100 152(2) . .
C76 C77 C99 C100 31(3) . .
C93 C77 C99 C104 97(2) . .
C78 C77 C99 C104 -31(3) . .
C76 C77 C99 C104 -152.0(18) . .
C104 C99 C100 C101 4(3) . .
C77 C99 C100 C101 -179(2) . .
C99 C100 C101 C102 -4(3) . .
C105 O9 C102 C103 1(3) . .
C105 O9 C102 C101 -177.0(16) . .
C100 C101 C102 O9 -178.5(17) . .
C100 C101 C102 C103 3(3) . .
O9 C102 C103 C104 178.8(19) . .
C101 C102 C103 C104 -3(3) . .
C102 C103 C104 C99 3(3) . .
C100 C99 C104 C103 -3(3) . .
C77 C99 C104 C103 179(2) . .
C102 O9 C105 C106 174.2(16) . .
C107 O10 C106 C105 174.6(16) . .
O9 C105 C106 O10 -81(2) . .
C106 O10 C107 C112 80(3) . .
C106 O10 C107 C108 -105.0(19) . .
C112 C107 C108 C109 -14(3) . .
O10 C107 C108 C109 170.8(16) . .
C112 C107 C108 C134 174(2) . .
O10 C107 C108 C134 -2(3) . .
C107 C108 C109 C110 10(3) . .
C134 C108 C109 C110 -176.6(18) . .
C108 C109 C110 C111 -3(3) . .
C109 C110 C111 C112 -2(4) . .
C110 C111 C112 C107 -1(4) . .
C110 C111 C112 C113 -176(2) . .
O10 C107 C112 C111 -176(2) . .
C108 C107 C112 C111 9(4) . .
O10 C107 C112 C113 0(4) . .
C108 C107 C112 C113 -175.2(19) . .
C111 C112 C113 C114 -74(3) . .
C107 C112 C113 C114 111(2) . .
C112 C113 C114 C115 -54(3) . .
C112 C113 C114 C119 116(2) . .
C135 O13 C115 C114 -93(3) . .
C135 O13 C115 C116 87(3) . .
C119 C114 C115 O13 -171.8(19) . .
C113 C114 C115 O13 -2(3) . .
C119 C114 C115 C116 8(3) . .
C113 C114 C115 C116 177.7(19) . .
O13 C115 C116 C117 175(2) . .
C114 C115 C116 C117 -5(3) . .
O13 C115 C116 C120 3(3) . .
C114 C115 C116 C120 -177.2(19) . .
C115 C116 C117 C118 7(4) . .
C120 C116 C117 C118 178(2) . .
C116 C117 C118 C119 -14(4) . .
C117 C118 C119 C114 17(4) . .
C115 C114 C119 C118 -15(3) . .
C113 C114 C119 C118 175(2) . .
C117 C116 C120 C121 -105(3) . .
C115 C116 C120 C121 67(3) . .
C116 C120 C121 C122 -124(2) . .
C116 C120 C121 C126 52(3) . .
C137 O11 C122 C123 97(2) . .
C137 O11 C122 C121 -81(2) . .
C126 C121 C122 C123 -8(3) . .
C120 C121 C122 C123 168(2) . .
C126 C121 C122 O11 169.3(18) . .
C120 C121 C122 O11 -14(3) . .
O11 C122 C123 C124 -167.8(18) . .
C121 C122 C123 C124 10(3) . .
O11 C122 C123 C127 12(3) . .
C121 C122 C123 C127 -171(2) . .
C122 C123 C124 C125 -5(3) . .
C127 C123 C124 C125 175(2) . .
C123 C124 C125 C126 -1(4) . .
C124 C125 C126 C121 2(4) . .
C122 C121 C126 C125 2(3) . .
C120 C121 C126 C125 -174(2) . .
C122 C123 C127 C128 58(3) . .
C124 C123 C127 C128 -122(2) . .
C123 C127 C128 C133 -106(2) . .
C123 C127 C128 C129 72(2) . .
C136 O14 C129 C128 88(2) . .
C136 O14 C129 C130 -94(2) . .
C133 C128 C129 O14 -176.2(18) . .
C127 C128 C129 O14 5(3) . .
C133 C128 C129 C130 6(3) . .
C127 C128 C129 C130 -173.0(16) . .
O14 C129 C130 C131 176.7(18) . .
C128 C129 C130 C131 -5(3) . .
O14 C129 C130 C134 2(3) . .
C128 C129 C130 C134 179.7(17) . .
C134 C130 C131 C132 179(2) . .
C129 C130 C131 C132 4(3) . .
C130 C131 C132 C133 -3(3) . .
C129 C128 C133 C132 -6(3) . .
C127 C128 C133 C132 173.3(18) . .
C131 C132 C133 C128 4(3) . .
C131 C130 C134 C108 115(2) . .
C129 C130 C134 C108 -71(2) . .
C109 C108 C134 C130 124.0(19) . .
C107 C108 C134 C130 -64(3) . .
C122 O11 C137 C138 -168.5(18) . .
C139 O12 C138 C137 -169.8(19) . .
O11 C137 C138 O12 78(2) . .
C138 O12 C139 C140 167(2) . .
C138 O12 C139 C144 -7(3) . .
O12 C139 C140 C141 -172(2) . .
C144 C139 C140 C141 3(3) . .
C139 C140 C141 C142 -1(3) . .
C140 C141 C142 C143 -2(3) . .
C140 C141 C142 C87 -173.6(19) . .
C96 C87 C142 C143 -83(3) . .
C88 C87 C142 C143 154(2) . .
C86 C87 C142 C143 38(3) . .
C96 C87 C142 C141 88(2) . .
C88 C87 C142 C141 -35(3) . .
C86 C87 C142 C141 -151.3(18) . .
C141 C142 C143 C144 3(3) . .
C87 C142 C143 C144 174(2) . .
C142 C143 C144 C139 -1(4) . .
O12 C139 C144 C143 174(2) . .
C140 C139 C144 C143 -1(3) . .

loop_
_platon_squeeze_void_nr
_platon_squeeze_void_average_x
_platon_squeeze_void_average_y
_platon_squeeze_void_average_z
_platon_squeeze_void_volume
_platon_squeeze_void_count_electrons
_platon_squeeze_void_content
1 0.028 0.952 0.021 7 1 ' '
2 0.032 0.051 0.609 9 4 ' '
3 0.250 0.501 0.750 660 366 ' '
4 0.250 0.518 0.250 429 203 ' '
5 0.097 0.052 0.965 11 2 ' '
6 0.250 0.989 0.250 40 15 ' '
7 0.403 0.052 0.535 11 2 ' '
8 0.467 0.051 0.891 9 4 ' '
9 0.472 0.952 0.479 7 1 ' '
10 0.533 0.949 0.109 9 4 ' '
11 0.528 0.048 0.521 7 1 ' '
12 0.750 0.499 0.250 660 363 ' '
13 0.597 0.948 0.465 11 3 ' '
14 0.750 0.482 0.750 429 200 ' '
15 0.750 0.011 0.750 40 14 ' '
16 0.903 0.948 0.035 11 3 ' '
17 0.967 0.949 0.391 9 4 ' '
18 0.972 0.048 0.979 7 1 ' '
